data_4023448
loop_
_publ_author_name
'Hyeon Mo Cho'
'Haim Weissman'
'Jeffrey S. Moore'

_publ_contact_author
; 
Scott R. Wilson 
University of Illinois 
School of Chemical Sciences, Box 59-1 
505 South Mathews Avenue 
Urbana, Illinois  61801 
USA 
;
_publ_contact_author_email srwilson@uiuc.edu
_publ_contact_author_fax '1  217 244 8068'
_publ_contact_author_phone '1  217 244 1708'
_publ_section_title
;
 Synthetic Applications with Use of a Silica-Supported
 Alkyne Metathesis Catalyst
;
_journal_name_full 'Journal of Organic Chemistry'
_journal_page_first 4256
_journal_page_last 4258
_journal_paper_doi 10.1021/jo8003919
_journal_volume 73
_journal_year 2008
_chemical_formula_moiety 'C60 H84 O6'
_chemical_formula_sum 'C60 H84 O6'
_chemical_formula_weight 901.27
_chemical_name_systematic
; 
? 
;
_space_group_IT_number 2
_symmetry_cell_setting triclinic
_symmetry_space_group_name_Hall '-P 1'
_symmetry_space_group_name_H-M 'P -1'
_atom_sites_solution_hydrogens geom
_atom_sites_solution_primary direct
_atom_sites_solution_secondary difmap
_audit_creation_method SHELXL-97
_audit_update_record
; 
2006-04-06   text and data added, srw 
;
_cell_angle_alpha 104.861(3)
_cell_angle_beta 97.562(3)
_cell_angle_gamma 97.425(3)
_cell_formula_units_Z 4
_cell_length_a 8.4210(9)
_cell_length_b 23.793(3)
_cell_length_c 28.702(3)
_cell_measurement_reflns_used 4658
_cell_measurement_temperature 273(2)
_cell_measurement_theta_max 23.03
_cell_measurement_theta_min 2.49
_cell_volume 5429.8(11)
_computing_cell_refinement 'SAINT V6.22 (Bruker, 2001)'
_computing_data_collection 'APEX2 V1.0-27 (Bruker, 2004)'
_computing_data_reduction 'SAINT V6.22 (Bruker, 2001)'
_computing_molecular_graphics 'SHELXTL V6.12 (Bruker, 2001)'
_computing_publication_material 'XCIF (Bruker, 2001)'
_computing_structure_refinement 'SHELXTL V6.12 (Bruker, 2001)'
_computing_structure_solution 'SHELXTL V6.12 (Bruker, 2001)'
_diffrn_ambient_temperature 193(2)
_diffrn_measured_fraction_theta_full 0.991
_diffrn_measured_fraction_theta_max 0.991
_diffrn_measurement_device 'Bruker Kappa/ApexII CCD'
_diffrn_measurement_method 'profile data from \f and \w scans'
_diffrn_radiation_monochromator graphite
_diffrn_radiation_source 'fine-focus sealed tube'
_diffrn_radiation_type MoK\a
_diffrn_radiation_wavelength 0.71073
_diffrn_radiation_wavelength_id ga63ja
_diffrn_reflns_av_R_equivalents 0.0658
_diffrn_reflns_av_sigmaI/netI 0.1171
_diffrn_reflns_limit_h_max 9
_diffrn_reflns_limit_h_min -10
_diffrn_reflns_limit_k_max 28
_diffrn_reflns_limit_k_min -29
_diffrn_reflns_limit_l_max 35
_diffrn_reflns_limit_l_min -34
_diffrn_reflns_number 69902
_diffrn_reflns_theta_full 25.79
_diffrn_reflns_theta_max 25.79
_diffrn_reflns_theta_min 1.74
_exptl_absorpt_coefficient_mu 0.069
_exptl_absorpt_correction_T_max 0.9958
_exptl_absorpt_correction_T_min 0.9766
_exptl_absorpt_correction_type integration
_exptl_absorpt_process_details 'SHELXTL/XPREP (Bruker, 2001)'
_exptl_crystal_colour colourless
_exptl_crystal_density_diffrn 1.103
_exptl_crystal_density_method 'not measured'
_exptl_crystal_description prism
_exptl_crystal_F_000 1968
_exptl_crystal_id ga63ja
_exptl_crystal_preparation
; 
The data crystal was mounted using oil (Parantone-N, Exxon) to a 
0.3 mm cryo-loop (Hampton Research) with the (1 3 0) scattering planes 
roughly normal to the spindle axis. 
;
_exptl_crystal_size_max 0.54
_exptl_crystal_size_mid 0.25
_exptl_crystal_size_min 0.09
_refine_diff_density_max 0.359
_refine_diff_density_min -0.285
_refine_diff_density_rms 0.044
_refine_ls_extinction_method none
_refine_ls_goodness_of_fit_ref 1.005
_refine_ls_hydrogen_treatment noref
_refine_ls_matrix_type full
_refine_ls_number_parameters 1637
_refine_ls_number_reflns 20705
_refine_ls_number_restraints 3224
_refine_ls_restrained_S_all 1.159
_refine_ls_R_factor_all 0.1960
_refine_ls_R_factor_gt 0.0685
_refine_ls_shift/su_max 0.007
_refine_ls_shift/su_mean 0.000
_refine_ls_structure_factor_coef Fsqd
_refine_ls_weighting_details 'calc w=1/[\s^2^(Fo^2^)+(0.0886P)^2^+0.0000P] where P=(Fo^2^+2Fc^2^)/3'
_refine_ls_weighting_scheme calc
_refine_ls_wR_factor_gt 0.1564
_refine_ls_wR_factor_ref 0.2078
_reflns_number_gt 8414
_reflns_number_total 20705
_reflns_threshold_expression >2sigma(I)
_cod_data_source_file jo8003919-File005.cif
_cod_data_source_block ga63jsas
_cod_depositor_comments
;
The following automatic conversions were performed:
'_symmetry_cell_setting' value 'Triclinic' changed to 'triclinic'
according to '/home/saulius/struct/CIF-dictionaries/cif_core.dic'
dictionary named 'cif_core.dic' version 2.4.1 from 2010-06-29.

Automatic conversion script
Id: cif_fix_enum 1527 2010-12-29 10:47:43Z saulius 
;
_cod_original_sg_symbol_Hall '-P 1 '
_cod_original_sg_symbol_H-M 'P-1   '
_cod_database_code 4023448

loop_
_symmetry_equiv_pos_as_xyz
'x, y, z'
'-x, -y, -z'

loop_
_atom_site_label
_atom_site_type_symbol
_atom_site_fract_x
_atom_site_fract_y
_atom_site_fract_z
_atom_site_U_iso_or_equiv
_atom_site_adp_type
_atom_site_occupancy
_atom_site_symmetry_multiplicity
_atom_site_calc_flag
_atom_site_refinement_flags
_atom_site_disorder_assembly
_atom_site_disorder_group
C1 C 0.5683(4) 0.98055(14) 0.41399(12) 0.0333(9) Uani 1 1 d . A .
C2 C 0.5080(4) 0.93338(14) 0.41612(12) 0.0341(9) Uani 1 1 d . . .
C3 C 0.4357(4) 0.87618(13) 0.41820(12) 0.0311(9) Uani 1 1 d . A .
C4 C 0.4798(4) 0.85692(14) 0.45925(13) 0.0358(9) Uani 1 1 d . . .
H1 H 0.5539 0.8822 0.4855 0.043 Uiso 1 1 calc R . .
C5 C 0.4174(4) 0.80169(14) 0.46223(13) 0.0345(9) Uani 1 1 d D A .
C6 C 0.3012(4) 0.76400(13) 0.42244(13) 0.0346(9) Uani 1 1 d D . .
C7 C 0.2564(4) 0.78324(13) 0.38213(13) 0.0347(9) Uani 1 1 d . A .
H2 H 0.1801 0.7584 0.3562 0.042 Uiso 1 1 calc R . .
C8 C 0.3219(4) 0.83881(13) 0.37883(13) 0.0316(9) Uani 1 1 d . . .
C9 C 0.2752(4) 0.85731(14) 0.33591(15) 0.0342(9) Uani 1 1 d . A .
C10 C 0.2393(4) 0.87339(14) 0.30001(15) 0.0347(9) Uani 1 1 d . . .
C11 C 0.1939(4) 0.89356(13) 0.25791(13) 0.0332(9) Uani 1 1 d . A .
C12 C 0.0799(4) 0.85730(14) 0.21808(13) 0.0356(9) Uani 1 1 d . . .
H3 H 0.0351 0.8198 0.2190 0.043 Uiso 1 1 calc R A .
C13 C 0.0328(4) 0.87617(14) 0.17752(13) 0.0345(9) Uani 1 1 d D A .
C14 C 0.0999(4) 0.93301(14) 0.17633(13) 0.0361(9) Uani 1 1 d D . .
C15 C 0.2139(4) 0.96840(14) 0.21512(12) 0.0366(9) Uani 1 1 d . A .
H4 H 0.2590 1.0056 0.2138 0.044 Uiso 1 1 calc R . .
C16 C 0.2634(4) 0.94998(14) 0.25625(13) 0.0331(9) Uani 1 1 d . . .
C17 C 0.3824(4) 0.98784(14) 0.29615(12) 0.0353(9) Uani 1 1 d . A .
C18 C 0.4825(4) 1.01959(13) 0.32917(12) 0.0339(9) Uani 1 1 d . . .
C19 C 0.6014(4) 1.05611(14) 0.36942(13) 0.0331(9) Uani 1 1 d . A .
C20 C 0.6788(4) 1.11112(13) 0.36762(12) 0.0358(9) Uani 1 1 d . . .
H5 H 0.6541 1.1236 0.3398 0.043 Uiso 1 1 calc R A .
C21 C 0.7913(4) 1.14702(13) 0.40670(13) 0.0363(9) Uani 1 1 d D A .
C22 C 0.8329(4) 1.12825(13) 0.44858(13) 0.0337(9) Uani 1 1 d D . .
C23 C 0.7573(4) 1.07429(13) 0.45049(12) 0.0342(9) Uani 1 1 d . A .
H6 H 0.7834 1.0619 0.4783 0.041 Uiso 1 1 calc R . .
C24 C 0.6410(4) 1.03738(13) 0.41113(13) 0.0337(9) Uani 1 1 d . . .
O1 O 0.4592(3) 0.78072(9) 0.50135(8) 0.0440(7) Uani 1 1 d D . .
C25 C 0.5769(4) 0.82000(14) 0.54044(11) 0.0412(10) Uani 1 1 d D A .
H7 H 0.5369 0.8566 0.5520 0.049 Uiso 1 1 calc R . .
H8 H 0.6767 0.8290 0.5284 0.049 Uiso 1 1 calc R . .
C26 C 0.6120(4) 0.79383(15) 0.58204(12) 0.0487(11) Uani 1 1 d D . .
H9 H 0.6565 0.7580 0.5711 0.058 Uiso 1 1 calc R A .
H10 H 0.5124 0.7838 0.5938 0.058 Uiso 1 1 calc R . .
C27 C 0.7342(5) 0.83862(17) 0.62333(12) 0.0580(12) Uani 1 1 d D A .
H11 H 0.8375 0.8436 0.6121 0.070 Uiso 1 1 calc R . .
H12 H 0.6969 0.8763 0.6292 0.070 Uiso 1 1 calc R . .
C28 C 0.7629(5) 0.82376(19) 0.67079(13) 0.0731(14) Uani 1 1 d D . .
H13 H 0.8072 0.7874 0.6658 0.088 Uiso 1 1 calc R A .
H14 H 0.6598 0.8170 0.6817 0.088 Uiso 1 1 calc R . .
C29 C 0.8794(6) 0.8723(2) 0.71068(15) 0.0916(17) Uani 1 1 d D A .
H15 H 0.9831 0.8782 0.6999 0.110 Uiso 1 1 calc R . .
H16 H 0.8364 0.9088 0.7147 0.110 Uiso 1 1 calc R . .
C30 C 0.9073(7) 0.8599(3) 0.75886(17) 0.143(3) Uani 1 1 d D . .
H17 H 0.9814 0.8922 0.7818 0.171 Uiso 1 1 calc R A .
H18 H 0.9526 0.8244 0.7556 0.171 Uiso 1 1 calc R . .
H30C H 0.8059 0.8552 0.7705 0.171 Uiso 1 1 calc R . .
O2 O 0.2489(19) 0.7081(4) 0.4263(5) 0.039(2) Uani 0.670(7) 1 d PDU A 1
C31 C 0.132(3) 0.6718(5) 0.3849(6) 0.0440(18) Uani 0.670(7) 1 d PDU A 1
H19 H 0.1774 0.6688 0.3552 0.053 Uiso 0.670(7) 1 calc PR A 1
H20 H 0.0352 0.6896 0.3820 0.053 Uiso 0.670(7) 1 calc PR A 1
C32 C 0.089(2) 0.6112(4) 0.3915(4) 0.048(2) Uani 0.670(7) 1 d PDU A 1
H21 H 0.0332 0.6138 0.4194 0.058 Uiso 0.670(7) 1 calc PR A 1
H22 H 0.1869 0.5951 0.3979 0.058 Uiso 0.670(7) 1 calc PR A 1
C33 C -0.0215(17) 0.5707(3) 0.3454(3) 0.049(2) Uani 0.670(7) 1 d PDU A 1
H23 H -0.1215 0.5863 0.3408 0.058 Uiso 0.670(7) 1 calc PR A 1
H24 H 0.0316 0.5719 0.3175 0.058 Uiso 0.670(7) 1 calc PR A 1
C34 C -0.0638(14) 0.5073(3) 0.3456(3) 0.065(2) Uani 0.670(7) 1 d PDU A 1
H25 H -0.1246 0.5056 0.3718 0.078 Uiso 0.670(7) 1 calc PR A 1
H26 H 0.0359 0.4923 0.3523 0.078 Uiso 0.670(7) 1 calc PR A 1
C35 C -0.1631(13) 0.4680(3) 0.2977(3) 0.094(3) Uani 0.670(7) 1 d PDU A 1
H27 H -0.2609 0.4839 0.2905 0.113 Uiso 0.670(7) 1 calc PR A 1
H28 H -0.1008 0.4692 0.2717 0.113 Uiso 0.670(7) 1 calc PR A 1
C36 C -0.2108(10) 0.4052(2) 0.2970(3) 0.116(3) Uani 0.670(7) 1 d PDU A 1
H29 H -0.2775 0.3839 0.2662 0.139 Uiso 0.670(7) 1 calc PR A 1
H30 H -0.2706 0.4034 0.3230 0.139 Uiso 0.670(7) 1 calc PR A 1
H31 H -0.1150 0.3880 0.3014 0.139 Uiso 0.670(7) 1 calc PR A 1
O3 O -0.0755(3) 0.84341(9) 0.13699(8) 0.0419(7) Uani 1 1 d D . .
C37 C -0.1483(4) 0.78523(13) 0.13648(12) 0.0404(10) Uani 1 1 d D A .
H32 H -0.1984 0.7869 0.1653 0.049 Uiso 1 1 calc R . .
H33 H -0.0661 0.7602 0.1367 0.049 Uiso 1 1 calc R . .
C38 C -0.2749(4) 0.76034(13) 0.09081(12) 0.0395(10) Uani 1 1 d D . .
H34 H -0.2248 0.7606 0.0623 0.047 Uiso 1 1 calc R A .
H35 H -0.3583 0.7849 0.0914 0.047 Uiso 1 1 calc R . .
C39 C -0.3518(4) 0.69771(13) 0.08722(12) 0.0413(10) Uani 1 1 d D A .
H37 H -0.2668 0.6739 0.0878 0.050 Uiso 1 1 calc R . .
H38 H -0.4021 0.6981 0.1158 0.050 Uiso 1 1 calc R . .
C40 C -0.4782(4) 0.66888(13) 0.04185(12) 0.0432(10) Uani 1 1 d D . .
H39 H -0.5662 0.6915 0.0421 0.052 Uiso 1 1 calc R A .
H40 H -0.4296 0.6703 0.0133 0.052 Uiso 1 1 calc R . .
C41 C -0.5477(4) 0.60547(14) 0.03730(13) 0.0510(11) Uani 1 1 d D A .
H41 H -0.4596 0.5830 0.0375 0.061 Uiso 1 1 calc R . .
H42 H -0.5982 0.6041 0.0656 0.061 Uiso 1 1 calc R . .
C42 C -0.6718(4) 0.57670(16) -0.00858(13) 0.0642(13) Uani 1 1 d D . .
H43 H -0.7120 0.5368 -0.0092 0.077 Uiso 1 1 calc R A .
H44 H -0.6219 0.5767 -0.0368 0.077 Uiso 1 1 calc R . .
H45 H -0.7604 0.5983 -0.0089 0.077 Uiso 1 1 calc R . .
O4 O 0.0611(12) 0.9507(6) 0.1347(4) 0.0425(17) Uani 0.716(7) 1 d PDU A 1
C43 C -0.1067(12) 0.9575(5) 0.1223(2) 0.0482(18) Uani 0.716(7) 1 d PDU A 1
H46 H -0.1269 0.9937 0.1438 0.058 Uiso 0.716(7) 1 calc PR A 1
H47 H -0.1793 0.9247 0.1264 0.058 Uiso 0.716(7) 1 calc PR A 1
C44 C -0.1362(11) 0.9595(4) 0.0705(2) 0.070(2) Uani 0.716(7) 1 d PDU A 1
H48 H -0.0765 0.9963 0.0684 0.084 Uiso 0.716(7) 1 calc PR A 1
H49 H -0.2509 0.9598 0.0609 0.084 Uiso 0.716(7) 1 calc PR A 1
C45 C -0.0882(10) 0.9094(3) 0.0345(2) 0.0725(19) Uani 0.716(7) 1 d PDU A 1
H50 H 0.0223 0.9060 0.0466 0.087 Uiso 0.716(7) 1 calc PR A 1
H51 H -0.1577 0.8732 0.0338 0.087 Uiso 0.716(7) 1 calc PR A 1
C46 C -0.0964(10) 0.9134(3) -0.0168(2) 0.079(2) Uani 0.716(7) 1 d PDU A 1
H52 H -0.0210 0.9481 -0.0163 0.095 Uiso 0.716(7) 1 calc PR A 1
H53 H -0.2047 0.9196 -0.0281 0.095 Uiso 0.716(7) 1 calc PR A 1
C47 C -0.0597(10) 0.8618(3) -0.0535(2) 0.092(2) Uani 0.716(7) 1 d PDU A 1
H54 H -0.1339 0.8269 -0.0537 0.110 Uiso 0.716(7) 1 calc PR A 1
H55 H 0.0495 0.8559 -0.0427 0.110 Uiso 0.716(7) 1 calc PR A 1
C48 C -0.0719(12) 0.8667(4) -0.1052(2) 0.109(3) Uani 0.716(7) 1 d PDU A 1
H56 H -0.0473 0.8315 -0.1259 0.131 Uiso 0.716(7) 1 calc PR A 1
H57 H 0.0040 0.9002 -0.1058 0.131 Uiso 0.716(7) 1 calc PR A 1
H58 H -0.1802 0.8716 -0.1166 0.131 Uiso 0.716(7) 1 calc PR A 1
O5 O 0.8676(11) 1.20227(15) 0.40929(19) 0.0469(13) Uani 0.822(5) 1 d PDU A 1
C49 C 0.8283(6) 1.22623(16) 0.36914(16) 0.0544(15) Uani 0.822(5) 1 d PDU A 1
H59 H 0.7118 1.2181 0.3578 0.065 Uiso 0.822(5) 1 calc PR A 1
H60 H 0.8810 1.2088 0.3422 0.065 Uiso 0.822(5) 1 calc PR A 1
C50 C 0.8883(7) 1.29245(18) 0.3875(2) 0.0781(18) Uani 0.822(5) 1 d PDU A 1
H61 H 0.8735 1.3098 0.3605 0.094 Uiso 0.822(5) 1 calc PR A 1
H62 H 1.0034 1.3001 0.4010 0.094 Uiso 0.822(5) 1 calc PR A 1
C51 C 0.7943(9) 1.3205(2) 0.4269(2) 0.101(2) Uani 0.822(5) 1 d PDU A 1
H63 H 0.6793 1.3096 0.4132 0.121 Uiso 0.822(5) 1 calc PR A 1
H64 H 0.8130 1.3029 0.4537 0.121 Uiso 0.822(5) 1 calc PR A 1
C52 C 0.8306(10) 1.3847(2) 0.4473(3) 0.124(2) Uani 0.822(5) 1 d PDU A 1
H65 H 0.8315 1.4024 0.4204 0.148 Uiso 0.822(5) 1 calc PR A 1
H66 H 0.9393 1.3951 0.4664 0.148 Uiso 0.822(5) 1 calc PR A 1
C53 C 0.7147(10) 1.4122(3) 0.4794(3) 0.138(3) Uani 0.822(5) 1 d PDU A 1
H67 H 0.6074 1.4048 0.4597 0.165 Uiso 0.822(5) 1 calc PR A 1
H68 H 0.7072 1.3927 0.5050 0.165 Uiso 0.822(5) 1 calc PR A 1
C54 C 0.7627(12) 1.4766(3) 0.5024(3) 0.167(3) Uani 0.822(5) 1 d PDU A 1
H69 H 0.6868 1.4902 0.5231 0.200 Uiso 0.822(5) 1 calc PR A 1
H70 H 0.7627 1.4967 0.4774 0.200 Uiso 0.822(5) 1 calc PR A 1
H71 H 0.8696 1.4846 0.5216 0.200 Uiso 0.822(5) 1 calc PR A 1
O6 O 0.9482(3) 1.16560(9) 0.48442(8) 0.0441(7) Uani 1 1 d D A .
C55 C 0.9910(4) 1.14836(14) 0.52816(12) 0.0388(10) Uani 1 1 d D . .
H72 H 1.0349 1.1120 0.5206 0.047 Uiso 1 1 calc R A .
H73 H 0.8957 1.1420 0.5431 0.047 Uiso 1 1 calc R . .
C56 C 1.1161(4) 1.19729(13) 0.56245(11) 0.0376(9) Uani 1 1 d D A .
H74 H 1.0699 1.2332 0.5697 0.045 Uiso 1 1 calc R . .
H75 H 1.2083 1.2042 0.5464 0.045 Uiso 1 1 calc R . .
C57 C 1.1747(4) 1.18371(14) 0.60985(11) 0.0388(10) Uani 1 1 d D . .
H76 H 1.0831 1.1783 0.6264 0.047 Uiso 1 1 calc R A .
H77 H 1.2166 1.1469 0.6024 0.047 Uiso 1 1 calc R . .
C58 C 1.3057(4) 1.23146(14) 0.64397(11) 0.0386(10) Uani 1 1 d D A .
H78 H 1.3954 1.2377 0.6268 0.046 Uiso 1 1 calc R . .
H79 H 1.2623 1.2679 0.6520 0.046 Uiso 1 1 calc R . .
C59 C 1.3703(4) 1.21837(15) 0.69091(12) 0.0446(10) Uani 1 1 d D . .
H80 H 1.4134 1.1818 0.6831 0.054 Uiso 1 1 calc R A .
H81 H 1.2815 1.2128 0.7085 0.054 Uiso 1 1 calc R . .
C60 C 1.5028(4) 1.26712(15) 0.72382(13) 0.0570(12) Uani 1 1 d D A .
H82 H 1.5403 1.2564 0.7529 0.068 Uiso 1 1 calc R . .
H83 H 1.4601 1.3032 0.7326 0.068 Uiso 1 1 calc R . .
H84 H 1.5918 1.2726 0.7068 0.068 Uiso 1 1 calc R . .
C61 C -0.0570(4) 0.60452(15) 0.03281(15) 0.0383(10) Uani 1 1 d . . .
C62 C -0.0048(4) 0.59109(14) 0.06836(15) 0.0371(10) Uani 1 1 d . . .
C63 C 0.0584(4) 0.57596(14) 0.11164(13) 0.0365(9) Uani 1 1 d . . .
C64 C 0.0065(4) 0.52015(14) 0.11739(14) 0.0397(10) Uani 1 1 d . B .
H85 H -0.0662 0.4924 0.0923 0.048 Uiso 1 1 calc R . .
C65 C 0.0604(4) 0.50541(14) 0.15933(14) 0.0402(10) Uani 1 1 d D . .
C66 C 0.1744(4) 0.54625(15) 0.19688(13) 0.0391(10) Uani 1 1 d D B .
C67 C 0.2267(4) 0.60112(14) 0.19100(13) 0.0390(10) Uani 1 1 d . . .
H86 H 0.3020 0.6283 0.2158 0.047 Uiso 1 1 calc R B .
C68 C 0.1701(4) 0.61716(14) 0.14904(13) 0.0341(9) Uani 1 1 d . B .
C69 C 0.2250(4) 0.67497(15) 0.14466(12) 0.0363(9) Uani 1 1 d . . .
C70 C 0.2710(4) 0.72290(14) 0.14078(12) 0.0345(9) Uani 1 1 d . B .
C71 C 0.3262(4) 0.78028(13) 0.13530(13) 0.0337(9) Uani 1 1 d . . .
C72 C 0.4447(4) 0.82068(13) 0.17194(12) 0.0353(9) Uani 1 1 d . B .
H87 H 0.4851 0.8102 0.1997 0.042 Uiso 1 1 calc R . .
C73 C 0.5016(4) 0.87563(14) 0.16719(13) 0.0349(9) Uani 1 1 d D . .
C74 C 0.4385(4) 0.89178(13) 0.12577(14) 0.0381(10) Uani 1 1 d D B .
C75 C 0.3222(4) 0.85307(14) 0.08988(13) 0.0399(10) Uani 1 1 d . . .
H88 H 0.2803 0.8643 0.0627 0.048 Uiso 1 1 calc R B .
C76 C 0.2657(4) 0.79641(13) 0.09384(13) 0.0343(9) Uani 1 1 d . B .
C77 C 0.1468(4) 0.75545(14) 0.05527(12) 0.0368(9) Uani 1 1 d . . .
C78 C 0.0496(4) 0.72036(14) 0.02348(13) 0.0389(10) Uani 1 1 d . B .
C79 C -0.0686(4) 0.67806(15) -0.01356(13) 0.0374(9) Uani 1 1 d . . .
C80 C -0.1335(4) 0.69291(15) -0.05525(14) 0.0450(10) Uani 1 1 d . B .
H89 H -0.0998 0.7304 -0.0582 0.054 Uiso 1 1 calc R . .
C81 C -0.2465(4) 0.65334(15) -0.09228(14) 0.0455(10) Uani 1 1 d D . .
C82 C -0.3005(4) 0.59668(15) -0.08756(14) 0.0415(10) Uani 1 1 d D B .
C83 C -0.2362(4) 0.58198(14) -0.04640(13) 0.0387(10) Uani 1 1 d . . .
H90 H -0.2714 0.5447 -0.0433 0.046 Uiso 1 1 calc R B .
C84 C -0.1199(4) 0.62150(14) -0.00928(13) 0.0359(9) Uani 1 1 d . B .
O7 O 0.020(2) 0.4503(5) 0.1673(6) 0.048(3) Uani 0.566(8) 1 d PDU B 1
C85 C -0.104(3) 0.4086(6) 0.1317(6) 0.048(2) Uani 0.566(8) 1 d PDU B 1
H91 H -0.0657 0.3967 0.1009 0.058 Uiso 0.566(8) 1 calc PR B 1
H92 H -0.1997 0.4266 0.1263 0.058 Uiso 0.566(8) 1 calc PR B 1
C86 C -0.149(2) 0.3551(5) 0.1497(5) 0.070(3) Uani 0.566(8) 1 d PDU B 1
H93 H -0.1902 0.3666 0.1801 0.084 Uiso 0.566(8) 1 calc PR B 1
H94 H -0.0542 0.3371 0.1554 0.084 Uiso 0.566(8) 1 calc PR B 1
C87 C -0.2812(17) 0.3111(4) 0.1099(4) 0.089(3) Uani 0.566(8) 1 d PDU B 1
H95 H -0.3767 0.3296 0.1073 0.107 Uiso 0.566(8) 1 calc PR B 1
H96 H -0.2424 0.3060 0.0790 0.107 Uiso 0.566(8) 1 calc PR B 1
C88 C -0.3322(14) 0.2542(4) 0.1148(3) 0.118(3) Uani 0.566(8) 1 d PDU B 1
H97 H -0.3705 0.2584 0.1458 0.141 Uiso 0.566(8) 1 calc PR B 1
H98 H -0.2389 0.2342 0.1160 0.141 Uiso 0.566(8) 1 calc PR B 1
C89 C -0.4670(12) 0.2150(4) 0.0738(4) 0.130(3) Uani 0.566(8) 1 d PDU B 1
H99 H -0.5187 0.1833 0.0850 0.156 Uiso 0.566(8) 1 calc PR B 1
H100 H -0.5488 0.2384 0.0668 0.156 Uiso 0.566(8) 1 calc PR B 1
C90 C -0.4089(15) 0.1897(5) 0.0289(3) 0.129(4) Uani 0.566(8) 1 d PDU B 1
H101 H -0.4907 0.1583 0.0079 0.155 Uiso 0.566(8) 1 calc PR B 1
H102 H -0.3116 0.1744 0.0365 0.155 Uiso 0.566(8) 1 calc PR B 1
H103 H -0.3858 0.2196 0.0126 0.155 Uiso 0.566(8) 1 calc PR B 1
O8 O 0.2356(10) 0.5275(5) 0.2368(2) 0.049(2) Uani 0.708(6) 1 d PDU B 1
C91 C 0.339(2) 0.5739(5) 0.2747(4) 0.0532(18) Uani 0.708(6) 1 d PDU B 1
H104 H 0.2799 0.6058 0.2856 0.064 Uiso 0.708(6) 1 calc PR B 1
H105 H 0.4314 0.5893 0.2619 0.064 Uiso 0.708(6) 1 calc PR B 1
C92 C 0.3997(14) 0.5520(3) 0.3176(3) 0.0526(17) Uani 0.708(6) 1 d PDU B 1
H106 H 0.4616 0.5208 0.3071 0.063 Uiso 0.708(6) 1 calc PR B 1
H107 H 0.3080 0.5360 0.3302 0.063 Uiso 0.708(6) 1 calc PR B 1
C93 C 0.5060(12) 0.6025(3) 0.3575(2) 0.061(2) Uani 0.708(6) 1 d PDU B 1
H108 H 0.5982 0.6168 0.3441 0.074 Uiso 0.708(6) 1 calc PR B 1
H109 H 0.4442 0.6343 0.3652 0.074 Uiso 0.708(6) 1 calc PR B 1
C94 C 0.5693(9) 0.5903(3) 0.4037(2) 0.072(2) Uani 0.708(6) 1 d PDU B 1
H110 H 0.6363 0.5600 0.3968 0.087 Uiso 0.708(6) 1 calc PR B 1
H111 H 0.4785 0.5752 0.4172 0.087 Uiso 0.708(6) 1 calc PR B 1
C95 C 0.6698(10) 0.6448(3) 0.4420(2) 0.086(2) Uani 0.708(6) 1 d PDU B 1
H112 H 0.7583 0.6602 0.4279 0.103 Uiso 0.708(6) 1 calc PR B 1
H113 H 0.6015 0.6747 0.4488 0.103 Uiso 0.708(6) 1 calc PR B 1
C96 C 0.7387(9) 0.6358(3) 0.4887(2) 0.116(3) Uani 0.708(6) 1 d PDU B 1
H114 H 0.8023 0.6721 0.5094 0.139 Uiso 0.708(6) 1 calc PR B 1
H115 H 0.8066 0.6061 0.4828 0.139 Uiso 0.708(6) 1 calc PR B 1
H116 H 0.6523 0.6232 0.5044 0.139 Uiso 0.708(6) 1 calc PR B 1
O9 O 0.6172(3) 0.91739(9) 0.20083(8) 0.0412(7) Uani 1 1 d D B .
C97 C 0.6781(4) 0.90392(14) 0.24500(12) 0.0378(9) Uani 1 1 d D . .
H117 H 0.7261 0.8685 0.2372 0.045 Uiso 1 1 calc R B .
H118 H 0.5897 0.8969 0.2624 0.045 Uiso 1 1 calc R . .
C98 C 0.8038(4) 0.95477(13) 0.27653(11) 0.0379(10) Uani 1 1 d D B .
H119 H 0.7565 0.9905 0.2829 0.045 Uiso 1 1 calc R . .
H120 H 0.8936 0.9606 0.2594 0.045 Uiso 1 1 calc R . .
C99 C 0.8664(4) 0.94331(14) 0.32474(11) 0.0390(10) Uani 1 1 d D . .
H121 H 0.7755 0.9377 0.3416 0.047 Uiso 1 1 calc R B .
H122 H 0.9103 0.9069 0.3178 0.047 Uiso 1 1 calc R . .
C100 C 0.9960(4) 0.99184(14) 0.35862(11) 0.0400(10) Uani 1 1 d D B .
H123 H 0.9529 1.0284 0.3654 0.048 Uiso 1 1 calc R . .
H124 H 1.0878 0.9972 0.3421 0.048 Uiso 1 1 calc R . .
C101 C 1.0549(4) 0.97962(15) 0.40657(12) 0.0466(11) Uani 1 1 d D . .
H125 H 1.0992 0.9433 0.3998 0.056 Uiso 1 1 calc R B .
H126 H 0.9629 0.9739 0.4230 0.056 Uiso 1 1 calc R . .
C102 C 1.1835(4) 1.02876(15) 0.44064(13) 0.0552(12) Uani 1 1 d D B .
H127 H 1.2171 1.0183 0.4701 0.066 Uiso 1 1 calc R . .
H128 H 1.1393 1.0646 0.4485 0.066 Uiso 1 1 calc R . .
H129 H 1.2754 1.0345 0.4248 0.066 Uiso 1 1 calc R . .
O10 O 0.5056(14) 0.9469(3) 0.1245(3) 0.0464(19) Uani 0.797(4) 1 d PDU B 1
C103 C 0.4178(12) 0.9767(2) 0.0943(2) 0.0511(17) Uani 0.797(4) 1 d PDU B 1
H130 H 0.3062 0.9749 0.0996 0.061 Uiso 0.797(4) 1 calc PR B 1
H131 H 0.4176 0.9580 0.0600 0.061 Uiso 0.797(4) 1 calc PR B 1
C104 C 0.5026(9) 1.0398(2) 0.10834(18) 0.0548(16) Uani 0.797(4) 1 d PDU B 1
H132 H 0.4483 1.0604 0.0876 0.066 Uiso 0.797(4) 1 calc PR B 1
H133 H 0.6135 1.0406 0.1023 0.066 Uiso 0.797(4) 1 calc PR B 1
C105 C 0.5059(8) 1.0724(2) 0.16165(19) 0.0653(17) Uani 0.797(4) 1 d PDU B 1
H134 H 0.3949 1.0728 0.1673 0.078 Uiso 0.797(4) 1 calc PR B 1
H135 H 0.5565 1.0509 0.1823 0.078 Uiso 0.797(4) 1 calc PR B 1
C106 C 0.5956(7) 1.13507(18) 0.17665(17) 0.0727(17) Uani 0.797(4) 1 d PDU B 1
H136 H 0.7014 1.1348 0.1668 0.087 Uiso 0.797(4) 1 calc PR B 1
H137 H 0.5367 1.1574 0.1585 0.087 Uiso 0.797(4) 1 calc PR B 1
C107 C 0.6205(12) 1.1672(2) 0.2303(2) 0.102(2) Uani 0.797(4) 1 d PDU B 1
H138 H 0.5152 1.1670 0.2405 0.122 Uiso 0.797(4) 1 calc PR B 1
H139 H 0.6824 1.1457 0.2485 0.122 Uiso 0.797(4) 1 calc PR B 1
C108 C 0.7061(9) 1.2294(2) 0.2434(2) 0.122(3) Uani 0.797(4) 1 d PDU B 1
H140 H 0.7104 1.2475 0.2776 0.147 Uiso 0.797(4) 1 calc PR B 1
H141 H 0.6485 1.2508 0.2246 0.147 Uiso 0.797(4) 1 calc PR B 1
H142 H 0.8147 1.2300 0.2365 0.147 Uiso 0.797(4) 1 calc PR B 1
O11 O -0.306(2) 0.6619(3) -0.1353(2) 0.062(2) Uani 0.609(4) 1 d PDU B 1
C109 C -0.2572(9) 0.7174(3) -0.1448(2) 0.071(2) Uani 0.609(4) 1 d PDU B 1
H143 H -0.1396 0.7268 -0.1397 0.086 Uiso 0.609(4) 1 calc PR B 1
H144 H -0.2967 0.7485 -0.1227 0.086 Uiso 0.609(4) 1 calc PR B 1
C110 C -0.3269(10) 0.7126(3) -0.1967(2) 0.083(2) Uani 0.609(4) 1 d PDU B 1
H145 H -0.3161 0.7517 -0.2015 0.100 Uiso 0.609(4) 1 calc PR B 1
H146 H -0.4419 0.6964 -0.2028 0.100 Uiso 0.609(4) 1 calc PR B 1
C111 C -0.2435(11) 0.6737(4) -0.2333(2) 0.097(3) Uani 0.609(4) 1 d PDU B 1
H147 H -0.1303 0.6916 -0.2288 0.116 Uiso 0.609(4) 1 calc PR B 1
H148 H -0.2468 0.6356 -0.2268 0.116 Uiso 0.609(4) 1 calc PR B 1
C112 C -0.3206(14) 0.6647(5) -0.2857(2) 0.112(3) Uani 0.609(4) 1 d PDU B 1
H149 H -0.3238 0.7030 -0.2914 0.134 Uiso 0.609(4) 1 calc PR B 1
H150 H -0.4320 0.6447 -0.2906 0.134 Uiso 0.609(4) 1 calc PR B 1
C113 C -0.2346(12) 0.6294(5) -0.3232(3) 0.136(3) Uani 0.609(4) 1 d PDU B 1
H151 H -0.1256 0.6507 -0.3199 0.163 Uiso 0.609(4) 1 calc PR B 1
H152 H -0.2249 0.5921 -0.3163 0.163 Uiso 0.609(4) 1 calc PR B 1
C114 C -0.3190(19) 0.6174(6) -0.3749(3) 0.148(4) Uani 0.609(4) 1 d PDU B 1
H153 H -0.2569 0.5958 -0.3967 0.178 Uiso 0.609(4) 1 calc PR B 1
H154 H -0.3291 0.6541 -0.3822 0.178 Uiso 0.609(4) 1 calc PR B 1
H155 H -0.4251 0.5946 -0.3789 0.178 Uiso 0.609(4) 1 calc PR B 1
O12 O -0.4166(3) 0.56149(9) -0.12430(9) 0.0531(8) Uani 1 1 d D . .
C115 C -0.4717(4) 0.50247(13) -0.12257(12) 0.0452(10) Uani 1 1 d D B .
H156 H -0.5219 0.5033 -0.0939 0.054 Uiso 1 1 calc R . .
H157 H -0.3810 0.4813 -0.1210 0.054 Uiso 1 1 calc R . .
C116 C -0.5930(4) 0.47288(13) -0.16831(12) 0.0422(10) Uani 1 1 d D . .
H158 H -0.5409 0.4726 -0.1965 0.051 Uiso 1 1 calc R B .
H159 H -0.6808 0.4954 -0.1698 0.051 Uiso 1 1 calc R . .
C117 C -0.6633(4) 0.40980(13) -0.17061(12) 0.0445(10) Uani 1 1 d D B .
H160 H -0.5759 0.3870 -0.1702 0.053 Uiso 1 1 calc R . .
H161 H -0.7121 0.4100 -0.1418 0.053 Uiso 1 1 calc R . .
C118 C -0.7899(4) 0.38034(13) -0.21584(12) 0.0451(10) Uani 1 1 d D . .
H162 H -0.7397 0.3790 -0.2446 0.054 Uiso 1 1 calc R B .
H163 H -0.8747 0.4042 -0.2169 0.054 Uiso 1 1 calc R . .
C119 C -0.8667(4) 0.31831(14) -0.21817(13) 0.0502(11) Uani 1 1 d D B .
H164 H -0.9180 0.3194 -0.1897 0.060 Uiso 1 1 calc R . .
H165 H -0.7826 0.2941 -0.2173 0.060 Uiso 1 1 calc R . .
C120 C -0.9927(4) 0.29048(15) -0.26414(13) 0.0566(12) Uani 1 1 d D . .
H166 H -1.0388 0.2514 -0.2642 0.068 Uiso 1 1 calc R B .
H167 H -0.9419 0.2885 -0.2924 0.068 Uiso 1 1 calc R . .
H168 H -1.0771 0.3139 -0.2649 0.068 Uiso 1 1 calc R . .
O13 O -0.314(3) 0.6736(5) -0.1304(3) 0.057(3) Uani 0.391(4) 1 d PDU B 2
C121 C -0.3279(13) 0.6356(4) -0.1791(3) 0.064(3) Uani 0.391(4) 1 d PDU B 2
H169 H -0.4355 0.6118 -0.1894 0.077 Uiso 0.391(4) 1 calc PR B 2
H170 H -0.2487 0.6093 -0.1797 0.077 Uiso 0.391(4) 1 calc PR B 2
C122 C -0.299(2) 0.6728(5) -0.2128(3) 0.082(3) Uani 0.391(4) 1 d PDU B 2
H171 H -0.1878 0.6940 -0.2036 0.099 Uiso 0.391(4) 1 calc PR B 2
H172 H -0.3710 0.7016 -0.2094 0.099 Uiso 0.391(4) 1 calc PR B 2
C123 C -0.326(2) 0.6359(5) -0.2664(3) 0.098(3) Uani 0.391(4) 1 d PDU B 2
H173 H -0.2528 0.6074 -0.2699 0.118 Uiso 0.391(4) 1 calc PR B 2
H174 H -0.4364 0.6144 -0.2756 0.118 Uiso 0.391(4) 1 calc PR B 2
C124 C -0.298(3) 0.6735(6) -0.3005(3) 0.118(3) Uani 0.391(4) 1 d PDU B 2
H175 H -0.1816 0.6870 -0.2964 0.142 Uiso 0.391(4) 1 calc PR B 2
H176 H -0.3480 0.7082 -0.2905 0.142 Uiso 0.391(4) 1 calc PR B 2
C125 C -0.361(2) 0.6441(7) -0.3540(3) 0.139(4) Uani 0.391(4) 1 d PDU B 2
H177 H -0.4781 0.6331 -0.3585 0.167 Uiso 0.391(4) 1 calc PR B 2
H178 H -0.3380 0.6725 -0.3722 0.167 Uiso 0.391(4) 1 calc PR B 2
C126 C -0.291(3) 0.5909(8) -0.3746(6) 0.146(4) Uani 0.391(4) 1 d PDU B 2
H179 H -0.3456 0.5723 -0.4076 0.175 Uiso 0.391(4) 1 calc PR B 2
H180 H -0.3054 0.5639 -0.3552 0.175 Uiso 0.391(4) 1 calc PR B 2
H181 H -0.1774 0.6022 -0.3744 0.175 Uiso 0.391(4) 1 calc PR B 2
O14 O 0.231(4) 0.7123(8) 0.4297(10) 0.041(4) Uani 0.330(7) 1 d PDU A 2
C127 C 0.131(7) 0.6699(11) 0.3876(12) 0.043(3) Uani 0.330(7) 1 d PDU A 2
H182 H 0.1900 0.6634 0.3602 0.052 Uiso 0.330(7) 1 calc PR A 2
H183 H 0.0333 0.6845 0.3781 0.052 Uiso 0.330(7) 1 calc PR A 2
C128 C 0.088(5) 0.6130(8) 0.4002(9) 0.047(3) Uani 0.330(7) 1 d PDU A 2
H184 H 0.0364 0.6203 0.4290 0.057 Uiso 0.330(7) 1 calc PR A 2
H185 H 0.1861 0.5974 0.4077 0.057 Uiso 0.330(7) 1 calc PR A 2
C129 C -0.027(4) 0.5677(7) 0.3576(7) 0.054(3) Uani 0.330(7) 1 d PDU A 2
H186 H -0.1293 0.5820 0.3526 0.065 Uiso 0.330(7) 1 calc PR A 2
H187 H 0.0194 0.5646 0.3281 0.065 Uiso 0.330(7) 1 calc PR A 2
C130 C -0.062(3) 0.5074(6) 0.3647(5) 0.064(4) Uani 0.330(7) 1 d PDU A 2
H188 H -0.0947 0.5111 0.3965 0.077 Uiso 0.330(7) 1 calc PR A 2
H189 H 0.0367 0.4907 0.3650 0.077 Uiso 0.330(7) 1 calc PR A 2
C131 C -0.1945(19) 0.4650(6) 0.3258(5) 0.089(3) Uani 0.330(7) 1 d PDU A 2
H190 H -0.2110 0.4275 0.3336 0.107 Uiso 0.330(7) 1 calc PR A 2
H191 H -0.2953 0.4805 0.3268 0.107 Uiso 0.330(7) 1 calc PR A 2
C132 C -0.158(3) 0.4545(8) 0.2754(4) 0.106(4) Uani 0.330(7) 1 d PDU A 2
H192 H -0.2475 0.4284 0.2527 0.127 Uiso 0.330(7) 1 calc PR A 2
H193 H -0.0616 0.4368 0.2735 0.127 Uiso 0.330(7) 1 calc PR A 2
H194 H -0.1404 0.4913 0.2674 0.127 Uiso 0.330(7) 1 calc PR A 2
O15 O 0.204(3) 0.5333(11) 0.2407(6) 0.044(4) Uani 0.292(6) 1 d PDU B 2
C133 C 0.343(5) 0.5672(12) 0.2754(9) 0.054(3) Uani 0.292(6) 1 d PDU B 2
H195 H 0.3223 0.6066 0.2895 0.065 Uiso 0.292(6) 1 calc PR B 2
H196 H 0.4364 0.5706 0.2590 0.065 Uiso 0.292(6) 1 calc PR B 2
C134 C 0.380(4) 0.5376(9) 0.3153(7) 0.060(3) Uani 0.292(6) 1 d PDU B 2
H197 H 0.4233 0.5021 0.3027 0.072 Uiso 0.292(6) 1 calc PR B 2
H198 H 0.2805 0.5266 0.3271 0.072 Uiso 0.292(6) 1 calc PR B 2
C135 C 0.504(3) 0.5808(8) 0.3575(6) 0.068(3) Uani 0.292(6) 1 d PDU B 2
H199 H 0.6048 0.5883 0.3456 0.081 Uiso 0.292(6) 1 calc PR B 2
H200 H 0.4641 0.6179 0.3664 0.081 Uiso 0.292(6) 1 calc PR B 2
C136 C 0.539(2) 0.5613(6) 0.4020(5) 0.078(4) Uani 0.292(6) 1 d PDU B 2
H201 H 0.5717 0.5228 0.3927 0.094 Uiso 0.292(6) 1 calc PR B 2
H202 H 0.4403 0.5567 0.4154 0.094 Uiso 0.292(6) 1 calc PR B 2
C137 C 0.6717(19) 0.6026(7) 0.4419(5) 0.096(3) Uani 0.292(6) 1 d PDU B 2
H203 H 0.6967 0.5834 0.4674 0.115 Uiso 0.292(6) 1 calc PR B 2
H204 H 0.7694 0.6090 0.4282 0.115 Uiso 0.292(6) 1 calc PR B 2
C138 C 0.628(2) 0.6605(6) 0.4643(7) 0.097(4) Uani 0.292(6) 1 d PDU B 2
H205 H 0.7178 0.6847 0.4880 0.116 Uiso 0.292(6) 1 calc PR B 2
H206 H 0.5355 0.6548 0.4801 0.116 Uiso 0.292(6) 1 calc PR B 2
H207 H 0.6008 0.6796 0.4394 0.116 Uiso 0.292(6) 1 calc PR B 2
O16 O -0.001(3) 0.4542(7) 0.1682(8) 0.045(3) Uani 0.434(8) 1 d PDU B 2
C139 C -0.110(4) 0.4148(7) 0.1269(8) 0.049(3) Uani 0.434(8) 1 d PDU B 2
H208 H -0.0569 0.4082 0.0984 0.059 Uiso 0.434(8) 1 calc PR B 2
H209 H -0.2056 0.4320 0.1198 0.059 Uiso 0.434(8) 1 calc PR B 2
C140 C -0.160(3) 0.3569(6) 0.1377(6) 0.065(3) Uani 0.434(8) 1 d PDU B 2
H210 H -0.2160 0.3630 0.1655 0.078 Uiso 0.434(8) 1 calc PR B 2
H211 H -0.0649 0.3396 0.1452 0.078 Uiso 0.434(8) 1 calc PR B 2
C141 C -0.274(2) 0.3153(5) 0.0914(5) 0.076(3) Uani 0.434(8) 1 d PDU B 2
H212 H -0.3782 0.3290 0.0892 0.091 Uiso 0.434(8) 1 calc PR B 2
H213 H -0.2288 0.3196 0.0629 0.091 Uiso 0.434(8) 1 calc PR B 2
C142 C -0.3045(18) 0.2540(5) 0.0885(5) 0.108(3) Uani 0.434(8) 1 d PDU B 2
H214 H -0.3408 0.2495 0.1183 0.130 Uiso 0.434(8) 1 calc PR B 2
H215 H -0.2032 0.2389 0.0869 0.130 Uiso 0.434(8) 1 calc PR B 2
C143 C -0.4316(19) 0.2168(5) 0.0444(5) 0.123(4) Uani 0.434(8) 1 d PDU B 2
H216 H -0.5360 0.2291 0.0477 0.148 Uiso 0.434(8) 1 calc PR B 2
H217 H -0.4010 0.2241 0.0148 0.148 Uiso 0.434(8) 1 calc PR B 2
C144 C -0.4480(19) 0.1534(4) 0.0398(5) 0.139(4) Uani 0.434(8) 1 d PDU B 2
H218 H -0.5307 0.1322 0.0124 0.167 Uiso 0.434(8) 1 calc PR B 2
H219 H -0.4776 0.1460 0.0692 0.167 Uiso 0.434(8) 1 calc PR B 2
H220 H -0.3464 0.1406 0.0350 0.167 Uiso 0.434(8) 1 calc PR B 2
O17 O 0.076(3) 0.9566(16) 0.1379(9) 0.048(4) Uani 0.284(7) 1 d PDU A 2
C145 C -0.087(3) 0.9626(12) 0.1195(5) 0.054(3) Uani 0.284(7) 1 d PDU A 2
H221 H -0.1100 1.0008 0.1363 0.065 Uiso 0.284(7) 1 calc PR A 2
H222 H -0.1653 0.9321 0.1246 0.065 Uiso 0.284(7) 1 calc PR A 2
C146 C -0.098(3) 0.9568(7) 0.0655(5) 0.063(3) Uani 0.284(7) 1 d PDU A 2
H223 H 0.0051 0.9749 0.0596 0.076 Uiso 0.284(7) 1 calc PR A 2
H224 H -0.1814 0.9776 0.0551 0.076 Uiso 0.284(7) 1 calc PR A 2
C147 C -0.136(3) 0.8925(7) 0.0356(5) 0.079(3) Uani 0.284(7) 1 d PDU A 2
H225 H -0.0530 0.8722 0.0469 0.095 Uiso 0.284(7) 1 calc PR A 2
H226 H -0.2388 0.8750 0.0421 0.095 Uiso 0.284(7) 1 calc PR A 2
C148 C -0.1484(16) 0.8820(9) -0.0185(4) 0.082(3) Uani 0.284(7) 1 d PDU A 2
H227 H -0.2184 0.9074 -0.0290 0.099 Uiso 0.284(7) 1 calc PR A 2
H228 H -0.2002 0.8415 -0.0345 0.099 Uiso 0.284(7) 1 calc PR A 2
C149 C 0.0109(16) 0.8927(10) -0.0358(5) 0.089(3) Uani 0.284(7) 1 d PDU A 2
H229 H 0.0557 0.9344 -0.0231 0.106 Uiso 0.284(7) 1 calc PR A 2
H230 H 0.0856 0.8714 -0.0217 0.106 Uiso 0.284(7) 1 calc PR A 2
C150 C 0.005(2) 0.8755(11) -0.0896(5) 0.093(4) Uani 0.284(7) 1 d PDU A 2
H231 H 0.1124 0.8831 -0.0967 0.111 Uiso 0.284(7) 1 calc PR A 2
H232 H -0.0635 0.8981 -0.1041 0.111 Uiso 0.284(7) 1 calc PR A 2
H233 H -0.0390 0.8343 -0.1029 0.111 Uiso 0.284(7) 1 calc PR A 2
O18 O 0.486(6) 0.9501(11) 0.1271(14) 0.048(4) Uani 0.203(4) 1 d PDU B 2
C151 C 0.422(5) 0.9656(7) 0.0840(9) 0.048(4) Uani 0.203(4) 1 d PDU B 2
H234 H 0.3046 0.9591 0.0791 0.057 Uiso 0.203(4) 1 calc PR B 2
H235 H 0.4556 0.9413 0.0554 0.057 Uiso 0.203(4) 1 calc PR B 2
C152 C 0.488(4) 1.0298(7) 0.0908(5) 0.056(3) Uani 0.203(4) 1 d PDU B 2
H236 H 0.4299 1.0432 0.0653 0.067 Uiso 0.203(4) 1 calc PR B 2
H237 H 0.6017 1.0344 0.0880 0.067 Uiso 0.203(4) 1 calc PR B 2
C153 C 0.468(3) 1.0675(10) 0.1407(6) 0.063(4) Uani 0.203(4) 1 d PDU B 2
H238 H 0.4480 1.1057 0.1374 0.076 Uiso 0.203(4) 1 calc PR B 2
H239 H 0.3722 1.0490 0.1501 0.076 Uiso 0.203(4) 1 calc PR B 2
C154 C 0.608(2) 1.0771(8) 0.1809(5) 0.075(4) Uani 0.203(4) 1 d PDU B 2
H240 H 0.7056 1.0921 0.1703 0.090 Uiso 0.203(4) 1 calc PR B 2
H241 H 0.6213 1.0393 0.1863 0.090 Uiso 0.203(4) 1 calc PR B 2
C155 C 0.594(3) 1.1193(8) 0.2291(5) 0.088(4) Uani 0.203(4) 1 d PDU B 2
H242 H 0.5005 1.1033 0.2410 0.105 Uiso 0.203(4) 1 calc PR B 2
H243 H 0.6899 1.1220 0.2529 0.105 Uiso 0.203(4) 1 calc PR B 2
C156 C 0.577(5) 1.1801(8) 0.2257(11) 0.095(4) Uani 0.203(4) 1 d PDU B 2
H244 H 0.6384 1.2088 0.2544 0.114 Uiso 0.203(4) 1 calc PR B 2
H245 H 0.4640 1.1842 0.2233 0.114 Uiso 0.203(4) 1 calc PR B 2
H246 H 0.6160 1.1862 0.1972 0.114 Uiso 0.203(4) 1 calc PR B 2
O19 O 0.875(6) 1.1955(6) 0.3992(10) 0.055(4) Uani 0.178(5) 1 d PDU A 2
C157 C 0.884(3) 1.2511(7) 0.4349(6) 0.063(4) Uani 0.178(5) 1 d PDU A 2
H247 H 0.9706 1.2558 0.4622 0.076 Uiso 0.178(5) 1 calc PR A 2
H248 H 0.7824 1.2529 0.4472 0.076 Uiso 0.178(5) 1 calc PR A 2
C158 C 0.917(3) 1.2993(7) 0.4102(10) 0.089(4) Uani 0.178(5) 1 d PDU A 2
H249 H 0.9189 1.2819 0.3758 0.107 Uiso 0.178(5) 1 calc PR A 2
H250 H 1.0233 1.3231 0.4249 0.107 Uiso 0.178(5) 1 calc PR A 2
C159 C 0.787(3) 1.3384(8) 0.4153(11) 0.105(4) Uani 0.178(5) 1 d PDU A 2
H251 H 0.7190 1.3309 0.3835 0.125 Uiso 0.178(5) 1 calc PR A 2
H252 H 0.7181 1.3272 0.4371 0.125 Uiso 0.178(5) 1 calc PR A 2
C160 C 0.851(4) 1.4029(7) 0.4341(14) 0.125(5) Uani 0.178(5) 1 d PDU A 2
H253 H 0.8179 1.4217 0.4091 0.150 Uiso 0.178(5) 1 calc PR A 2
H254 H 0.9686 1.4086 0.4401 0.150 Uiso 0.178(5) 1 calc PR A 2
C161 C 0.794(4) 1.4333(13) 0.4808(10) 0.142(4) Uani 0.178(5) 1 d PDU A 2
H255 H 0.7550 1.4036 0.4963 0.170 Uiso 0.178(5) 1 calc PR A 2
H256 H 0.8864 1.4594 0.5032 0.170 Uiso 0.178(5) 1 calc PR A 2
C162 C 0.663(4) 1.4680(16) 0.4728(14) 0.153(5) Uani 0.178(5) 1 d PDU A 2
H257 H 0.5946 1.4680 0.4970 0.184 Uiso 0.178(5) 1 calc PR A 2
H258 H 0.5995 1.4504 0.4408 0.184 Uiso 0.178(5) 1 calc PR A 2
H259 H 0.7109 1.5078 0.4754 0.184 Uiso 0.178(5) 1 calc PR A 2

loop_
_atom_site_aniso_label
_atom_site_aniso_U_11
_atom_site_aniso_U_22
_atom_site_aniso_U_33
_atom_site_aniso_U_23
_atom_site_aniso_U_13
_atom_site_aniso_U_12
C1 0.0297(19) 0.0354(19) 0.028(2) 0.0010(16) -0.0001(16) 0.0009(16)
C2 0.0315(19) 0.037(2) 0.028(2) 0.0035(16) -0.0016(16) 0.0029(16)
C3 0.0286(19) 0.0345(18) 0.028(2) 0.0044(17) 0.0061(16) 0.0059(15)
C4 0.034(2) 0.039(2) 0.027(2) 0.0010(17) 0.0011(17) 0.0034(16)
C5 0.035(2) 0.0367(19) 0.032(2) 0.0093(17) 0.0069(17) 0.0060(16)
C6 0.0313(19) 0.0311(18) 0.040(2) 0.0057(17) 0.0069(18) 0.0066(16)
C7 0.036(2) 0.0314(18) 0.033(2) 0.0026(17) 0.0027(18) 0.0073(16)
C8 0.0241(18) 0.0347(19) 0.033(2) 0.0035(17) 0.0039(16) 0.0060(15)
C9 0.029(2) 0.0333(19) 0.034(3) 0.0008(18) 0.0031(18) 0.0029(16)
C10 0.031(2) 0.0344(19) 0.031(3) -0.0005(18) -0.0002(18) 0.0031(16)
C11 0.0299(19) 0.0361(19) 0.029(2) 0.0011(17) 0.0012(17) 0.0090(16)
C12 0.0328(19) 0.0360(19) 0.033(2) 0.0048(17) -0.0007(17) 0.0029(16)
C13 0.0284(19) 0.041(2) 0.027(2) 0.0025(17) -0.0004(17) 0.0023(16)
C14 0.032(2) 0.047(2) 0.027(2) 0.0096(18) 0.0039(17) 0.0047(17)
C15 0.0317(19) 0.0402(19) 0.033(2) 0.0070(17) 0.0024(17) -0.0012(16)
C16 0.0273(18) 0.0405(19) 0.027(2) 0.0034(17) 0.0030(16) 0.0048(16)
C17 0.0312(19) 0.0358(19) 0.036(2) 0.0059(17) 0.0045(18) 0.0054(16)
C18 0.0298(19) 0.0335(18) 0.034(2) 0.0010(17) 0.0061(17) 0.0046(16)
C19 0.0277(19) 0.0384(19) 0.028(2) 0.0025(17) 0.0020(16) 0.0040(16)
C20 0.0342(19) 0.0369(19) 0.032(2) 0.0064(16) 0.0019(17) 0.0014(16)
C21 0.036(2) 0.0318(18) 0.036(2) 0.0039(17) 0.0030(18) 0.0018(16)
C22 0.0324(19) 0.0319(18) 0.031(2) 0.0004(17) 0.0034(17) 0.0012(16)
C23 0.0339(19) 0.0362(19) 0.029(2) 0.0043(16) 0.0037(16) 0.0044(16)
C24 0.0279(18) 0.0311(18) 0.036(2) 0.0002(17) 0.0023(17) 0.0035(15)
O1 0.0511(15) 0.0393(13) 0.0361(16) 0.0105(12) -0.0038(13) -0.0011(12)
C25 0.040(2) 0.045(2) 0.034(2) 0.0098(18) -0.0019(18) 0.0021(17)
C26 0.050(2) 0.052(2) 0.045(3) 0.016(2) 0.006(2) 0.0111(19)
C27 0.052(3) 0.074(3) 0.044(3) 0.019(2) -0.003(2) 0.005(2)
C28 0.067(3) 0.098(4) 0.053(3) 0.023(3) 0.005(3) 0.014(3)
C29 0.103(4) 0.120(4) 0.041(3) 0.015(3) -0.019(3) 0.025(3)
C30 0.131(5) 0.191(7) 0.084(5) 0.019(5) -0.017(4) 0.022(5)
O2 0.044(4) 0.031(3) 0.039(3) 0.010(3) 0.000(3) 0.000(3)
C31 0.042(3) 0.035(3) 0.046(4) 0.000(3) 0.004(3) -0.002(3)
C32 0.051(3) 0.041(3) 0.050(5) 0.009(3) 0.013(4) 0.001(3)
C33 0.043(3) 0.041(3) 0.056(5) 0.008(3) 0.005(4) -0.004(3)
C34 0.068(3) 0.045(3) 0.073(5) 0.007(3) 0.014(4) -0.006(3)
C35 0.111(4) 0.057(4) 0.085(6) -0.015(4) 0.019(5) -0.023(4)
C36 0.132(5) 0.062(4) 0.119(6) -0.009(4) 0.012(5) -0.032(4)
O3 0.0407(14) 0.0448(14) 0.0302(15) 0.0045(11) -0.0079(11) -0.0027(12)
C37 0.036(2) 0.040(2) 0.038(2) 0.0037(17) 0.0013(18) -0.0014(17)
C38 0.0315(19) 0.046(2) 0.032(2) -0.0008(17) -0.0005(17) 0.0036(16)
C39 0.035(2) 0.042(2) 0.037(2) -0.0017(17) -0.0003(17) 0.0048(17)
C40 0.037(2) 0.050(2) 0.033(2) -0.0022(18) 0.0020(17) 0.0021(17)
C41 0.041(2) 0.050(2) 0.048(3) -0.0011(19) 0.0022(19) -0.0044(18)
C42 0.048(2) 0.061(3) 0.060(3) -0.012(2) 0.004(2) -0.009(2)
O4 0.034(3) 0.058(3) 0.032(3) 0.021(3) -0.005(2) -0.010(2)
C43 0.044(3) 0.054(3) 0.044(3) 0.014(3) -0.003(3) 0.010(3)
C44 0.063(5) 0.090(4) 0.055(3) 0.020(3) 0.001(3) 0.017(3)
C45 0.067(4) 0.080(4) 0.057(3) 0.009(3) -0.018(3) 0.012(3)
C46 0.092(5) 0.081(4) 0.056(4) 0.017(3) 0.009(4) -0.007(4)
C47 0.101(5) 0.099(5) 0.062(4) 0.007(4) 0.005(4) 0.007(4)
C48 0.134(7) 0.118(5) 0.065(5) 0.016(5) 0.019(5) 0.001(6)
O5 0.052(2) 0.0342(19) 0.046(3) 0.0100(19) -0.002(2) -0.0097(19)
C49 0.061(3) 0.047(3) 0.049(3) 0.017(2) 0.001(2) -0.011(2)
C50 0.098(4) 0.055(3) 0.069(4) 0.022(3) -0.014(3) -0.013(3)
C51 0.130(5) 0.074(3) 0.097(5) 0.032(3) 0.008(4) 0.003(4)
C52 0.149(5) 0.088(4) 0.108(5) 0.003(4) 0.006(4) -0.008(4)
C53 0.156(6) 0.115(5) 0.129(6) 0.017(4) 0.013(4) 0.025(5)
C54 0.184(7) 0.129(5) 0.159(7) -0.001(5) 0.010(5) 0.024(5)
O6 0.0456(15) 0.0405(13) 0.0340(16) 0.0053(12) -0.0098(12) -0.0092(12)
C55 0.035(2) 0.0392(19) 0.035(2) 0.0033(18) 0.0015(18) 0.0019(16)
C56 0.033(2) 0.0384(19) 0.033(2) 0.0002(17) 0.0005(17) 0.0022(16)
C57 0.0291(19) 0.041(2) 0.039(2) 0.0026(17) -0.0009(17) 0.0033(16)
C58 0.033(2) 0.042(2) 0.034(2) 0.0032(17) 0.0019(17) 0.0037(16)
C59 0.040(2) 0.050(2) 0.037(3) 0.0061(18) -0.0015(19) 0.0019(18)
C60 0.053(2) 0.060(2) 0.044(3) 0.006(2) -0.008(2) -0.006(2)
C61 0.033(2) 0.041(2) 0.033(3) -0.0010(19) 0.003(2) 0.0031(17)
C62 0.032(2) 0.036(2) 0.035(3) -0.0019(19) 0.0030(19) 0.0012(16)
C63 0.0259(19) 0.044(2) 0.037(2) 0.0054(18) 0.0050(17) 0.0067(16)
C64 0.035(2) 0.039(2) 0.037(3) 0.0016(18) 0.0006(18) -0.0018(17)
C65 0.040(2) 0.038(2) 0.041(3) 0.0088(18) 0.0077(19) 0.0007(17)
C66 0.038(2) 0.044(2) 0.031(2) 0.0046(18) 0.0039(18) 0.0052(17)
C67 0.031(2) 0.039(2) 0.038(3) 0.0008(18) 0.0027(18) -0.0016(16)
C68 0.0313(19) 0.0361(19) 0.033(2) 0.0057(17) 0.0055(17) 0.0069(16)
C69 0.031(2) 0.042(2) 0.031(2) 0.0040(17) 0.0017(17) 0.0045(17)
C70 0.0277(19) 0.039(2) 0.030(2) -0.0014(17) 0.0030(16) 0.0031(16)
C71 0.0275(18) 0.0337(18) 0.033(2) 0.0003(17) 0.0023(17) 0.0010(15)
C72 0.0306(19) 0.0381(19) 0.033(2) 0.0034(16) 0.0027(17) 0.0050(16)
C73 0.0289(19) 0.0339(19) 0.035(2) 0.0005(17) 0.0022(17) 0.0017(16)
C74 0.0303(19) 0.0345(19) 0.043(3) 0.0041(18) 0.0028(18) 0.0008(16)
C75 0.034(2) 0.044(2) 0.038(2) 0.0092(18) 0.0014(17) 0.0034(17)
C76 0.0272(19) 0.0352(19) 0.034(2) 0.0018(17) 0.0037(17) 0.0022(15)
C77 0.0294(19) 0.042(2) 0.036(2) 0.0069(18) 0.0046(17) 0.0058(17)
C78 0.033(2) 0.0358(19) 0.040(2) 0.0005(17) 0.0000(18) 0.0045(17)
C79 0.0288(19) 0.046(2) 0.033(2) 0.0050(18) -0.0004(17) 0.0079(17)
C80 0.041(2) 0.036(2) 0.050(3) 0.0047(19) -0.002(2) 0.0022(17)
C81 0.047(2) 0.044(2) 0.040(3) 0.0094(19) -0.005(2) 0.0050(19)
C82 0.038(2) 0.042(2) 0.035(2) -0.0006(18) -0.0022(19) 0.0047(17)
C83 0.034(2) 0.0389(19) 0.037(2) 0.0028(18) 0.0013(18) 0.0050(16)
C84 0.0305(19) 0.039(2) 0.031(2) -0.0006(17) 0.0017(17) 0.0054(16)
O7 0.049(5) 0.042(4) 0.047(4) 0.007(3) 0.001(4) -0.004(4)
C85 0.045(4) 0.034(4) 0.057(4) 0.008(3) 0.001(4) -0.003(4)
C86 0.069(5) 0.050(4) 0.091(6) 0.031(4) 0.002(5) -0.005(4)
C87 0.081(4) 0.060(4) 0.123(6) 0.040(4) 0.002(5) -0.020(3)
C88 0.126(6) 0.089(5) 0.120(7) 0.023(5) 0.019(6) -0.033(4)
C89 0.129(5) 0.115(5) 0.116(6) 0.000(5) 0.036(5) -0.036(5)
C90 0.138(6) 0.104(7) 0.122(7) -0.005(6) 0.068(5) -0.035(6)
O8 0.044(3) 0.055(3) 0.034(3) 0.000(2) 0.000(2) -0.008(3)
C91 0.053(3) 0.054(4) 0.047(3) 0.010(3) -0.001(3) 0.006(3)
C92 0.056(4) 0.059(4) 0.046(3) 0.021(3) 0.006(3) 0.010(3)
C93 0.050(3) 0.071(5) 0.058(4) 0.016(3) 0.000(3) 0.008(4)
C94 0.059(4) 0.095(5) 0.061(4) 0.023(4) 0.002(3) 0.015(4)
C95 0.074(4) 0.092(5) 0.080(5) 0.007(4) -0.004(4) 0.019(4)
C96 0.097(5) 0.137(6) 0.089(5) 0.004(4) -0.017(4) 0.022(5)
O9 0.0388(14) 0.0379(13) 0.0369(16) 0.0039(11) -0.0040(12) -0.0053(11)
C97 0.036(2) 0.0397(19) 0.033(2) 0.0059(17) 0.0008(18) 0.0036(16)
C98 0.0294(19) 0.0402(19) 0.038(2) 0.0016(17) 0.0063(17) 0.0007(16)
C99 0.033(2) 0.041(2) 0.035(2) 0.0006(17) 0.0015(17) 0.0053(16)
C100 0.0318(19) 0.044(2) 0.036(2) -0.0012(18) 0.0050(18) 0.0022(16)
C101 0.043(2) 0.044(2) 0.045(3) 0.0019(19) -0.0018(19) 0.0066(18)
C102 0.046(2) 0.059(2) 0.047(3) -0.001(2) -0.005(2) 0.004(2)
O10 0.039(4) 0.037(2) 0.059(3) 0.012(2) -0.002(2) -0.001(2)
C103 0.049(3) 0.049(3) 0.054(4) 0.019(3) 0.001(3) 0.006(3)
C104 0.059(3) 0.045(3) 0.058(4) 0.015(3) 0.008(3) 0.001(3)
C105 0.073(4) 0.050(3) 0.065(4) 0.009(3) 0.011(4) -0.002(3)
C106 0.100(4) 0.045(3) 0.065(3) 0.011(2) 0.005(3) 0.002(3)
C107 0.131(5) 0.075(4) 0.081(4) 0.002(3) -0.005(4) 0.014(4)
C108 0.157(6) 0.073(4) 0.104(5) 0.002(4) -0.032(4) 0.000(4)
O11 0.071(4) 0.049(4) 0.055(4) 0.013(3) -0.017(4) 0.002(4)
C109 0.084(4) 0.055(4) 0.065(4) 0.020(3) -0.020(4) 0.002(4)
C110 0.104(5) 0.070(4) 0.065(4) 0.026(4) -0.023(4) 0.002(4)
C111 0.114(6) 0.097(5) 0.069(5) 0.027(4) -0.012(4) 0.005(4)
C112 0.130(5) 0.123(6) 0.075(5) 0.030(5) -0.001(5) 0.008(5)
C113 0.161(6) 0.149(7) 0.089(5) 0.021(5) 0.015(5) 0.027(5)
C114 0.178(7) 0.150(9) 0.097(5) -0.012(6) 0.023(6) 0.050(7)
O12 0.0538(16) 0.0440(14) 0.0445(17) 0.0040(12) -0.0196(13) -0.0075(13)
C115 0.040(2) 0.044(2) 0.043(3) 0.0005(18) 0.0024(18) 0.0019(18)
C116 0.032(2) 0.043(2) 0.041(2) -0.0030(18) -0.0008(17) 0.0036(17)
C117 0.035(2) 0.046(2) 0.040(2) -0.0038(18) 0.0014(18) 0.0006(17)
C118 0.035(2) 0.047(2) 0.044(3) 0.0010(18) 0.0000(18) 0.0020(17)
C119 0.041(2) 0.049(2) 0.048(3) -0.0004(19) -0.0002(19) -0.0013(18)
C120 0.048(2) 0.049(2) 0.055(3) 0.000(2) -0.009(2) -0.0106(19)
O13 0.067(5) 0.047(5) 0.049(5) 0.016(4) -0.018(5) 0.006(5)
C121 0.074(5) 0.055(5) 0.052(5) 0.010(4) -0.018(5) 0.010(5)
C122 0.102(6) 0.077(5) 0.063(5) 0.028(5) -0.012(5) 0.007(5)
C123 0.116(6) 0.102(6) 0.071(5) 0.032(5) -0.006(6) 0.005(6)
C124 0.148(6) 0.127(7) 0.077(5) 0.037(5) 0.001(6) 0.015(6)
C125 0.172(7) 0.151(8) 0.088(6) 0.021(6) 0.017(6) 0.032(7)
C126 0.183(8) 0.147(9) 0.100(7) 0.020(6) 0.013(7) 0.042(8)
O14 0.042(6) 0.035(5) 0.042(6) 0.009(5) 0.002(5) 0.002(5)
C127 0.043(5) 0.037(4) 0.044(5) 0.004(4) 0.005(5) 0.002(4)
C128 0.050(5) 0.040(4) 0.047(6) 0.007(4) 0.008(5) 0.000(5)
C129 0.054(5) 0.047(4) 0.056(6) 0.010(4) 0.008(5) 0.000(4)
C130 0.068(6) 0.042(5) 0.075(7) 0.012(5) 0.016(7) -0.010(5)
C131 0.103(5) 0.053(5) 0.091(6) -0.003(5) 0.014(6) -0.017(5)
C132 0.125(7) 0.068(6) 0.094(7) -0.009(6) 0.018(7) -0.025(6)
O15 0.049(6) 0.040(5) 0.040(5) 0.019(5) -0.005(5) 0.000(5)
C133 0.052(5) 0.057(5) 0.048(5) 0.011(4) 0.004(5) 0.002(5)
C134 0.054(6) 0.078(6) 0.051(5) 0.021(5) 0.004(5) 0.014(6)
C135 0.055(5) 0.080(6) 0.063(5) 0.014(5) 0.007(4) 0.009(6)
C136 0.069(6) 0.092(7) 0.067(6) 0.014(6) -0.006(5) 0.019(7)
C137 0.083(6) 0.110(6) 0.078(5) 0.009(6) -0.013(5) 0.019(6)
C138 0.089(7) 0.107(7) 0.077(8) 0.009(6) -0.011(6) 0.018(6)
O16 0.050(6) 0.034(4) 0.049(5) 0.012(4) 0.006(4) 0.000(4)
C139 0.047(5) 0.039(4) 0.054(5) 0.009(4) 0.002(4) -0.004(4)
C140 0.062(5) 0.056(4) 0.077(6) 0.027(4) 0.006(5) -0.005(4)
C141 0.067(5) 0.080(5) 0.085(7) 0.038(5) 0.018(6) -0.013(4)
C142 0.105(5) 0.100(5) 0.105(7) 0.013(5) 0.033(5) -0.015(5)
C143 0.123(6) 0.123(6) 0.101(7) -0.004(6) 0.064(6) -0.035(6)
C144 0.148(7) 0.129(7) 0.119(7) 0.003(6) 0.052(6) -0.022(7)
O17 0.041(6) 0.061(6) 0.037(6) 0.014(5) -0.006(5) 0.000(6)
C145 0.049(5) 0.064(5) 0.048(5) 0.016(5) -0.003(5) 0.009(5)
C146 0.057(6) 0.076(5) 0.055(5) 0.021(5) -0.011(5) 0.024(5)
C147 0.074(6) 0.087(6) 0.064(5) 0.013(5) -0.014(5) 0.017(6)
C148 0.086(6) 0.087(6) 0.063(5) 0.014(5) -0.004(5) 0.008(5)
C149 0.094(7) 0.089(6) 0.073(6) 0.013(6) 0.002(5) 0.010(6)
C150 0.105(8) 0.096(7) 0.073(7) 0.026(7) 0.009(6) 0.005(7)
O18 0.042(7) 0.042(6) 0.057(6) 0.016(5) -0.003(6) 0.000(6)
C151 0.045(6) 0.041(5) 0.054(6) 0.017(5) -0.001(6) 0.001(6)
C152 0.058(6) 0.044(5) 0.063(6) 0.016(5) 0.004(6) 0.001(6)
C153 0.071(6) 0.045(6) 0.067(6) 0.012(6) 0.007(6) -0.003(6)
C154 0.088(6) 0.055(5) 0.070(6) 0.008(5) 0.002(6) 0.000(6)
C155 0.112(7) 0.059(6) 0.077(6) 0.007(6) 0.002(6) 0.003(6)
C156 0.127(7) 0.064(5) 0.081(6) 0.009(6) 0.001(6) 0.008(6)
O19 0.057(6) 0.050(6) 0.048(7) 0.010(6) 0.001(6) -0.012(6)
C157 0.070(7) 0.053(6) 0.054(7) 0.010(5) 0.002(7) -0.014(6)
C158 0.112(6) 0.070(5) 0.080(7) 0.031(6) 0.001(6) -0.007(6)
C159 0.132(6) 0.074(5) 0.095(6) 0.022(5) 0.000(6) -0.002(5)
C160 0.152(8) 0.085(7) 0.114(8) 0.007(7) -0.001(7) -0.001(7)
C161 0.163(7) 0.103(6) 0.133(7) -0.001(6) 0.006(6) 0.015(6)
C162 0.169(8) 0.119(8) 0.146(8) 0.005(8) 0.003(7) 0.023(7)

loop_
_atom_type_symbol
_atom_type_description
_atom_type_scat_dispersion_real
_atom_type_scat_dispersion_imag
_atom_type_scat_source
C C 0.0033 0.0016 'International Tables Vol C Tables 4.2.6.8 and 6.1.1.4'
H H 0.0000 0.0000 'International Tables Vol C Tables 4.2.6.8 and 6.1.1.4'
O O 0.0106 0.0060 'International Tables Vol C Tables 4.2.6.8 and 6.1.1.4'

loop_
_exptl_crystal_face_index_h
_exptl_crystal_face_index_k
_exptl_crystal_face_index_l
_exptl_crystal_face_perp_dist
0.00 -2.00 1.00 0.0200
-1.00 1.00 -1.00 0.2400
0.00 1.00 -1.00 0.0700
0.00 1.00 0.00 0.0400
0.00 -1.00 2.00 0.0800
-1.00 -2.00 -2.00 0.1500
-1.00 0.00 3.00 0.2100
1.00 4.00 2.00 0.0500
0.00 -1.00 -1.00 0.0900

loop_
_geom_angle_atom_site_label_1
_geom_angle_atom_site_label_2
_geom_angle_atom_site_label_3
_geom_angle
_geom_angle_site_symmetry_1
_geom_angle_site_symmetry_3
_geom_angle_publ_flag
C2 C1 C24 179.7(4) . . ?
C1 C2 C3 179.4(4) . . ?
C4 C3 C8 119.2(3) . . ?
C4 C3 C2 120.2(3) . . ?
C8 C3 C2 120.5(3) . . ?
C5 C4 C3 122.2(3) . . ?
C5 C4 H1 118.9 . . ?
C3 C4 H1 118.9 . . ?
O1 C5 C4 124.1(3) . . ?
O1 C5 C6 117.4(3) . . ?
C4 C5 C6 118.5(3) . . ?
O14 C6 C7 124.8(11) . . ?
C7 C6 O2 124.6(6) . . ?
O14 C6 C5 115.7(11) . . ?
C7 C6 C5 119.3(3) . . ?
O2 C6 C5 116.0(6) . . ?
C6 C7 C8 122.1(3) . . ?
C6 C7 H2 118.9 . . ?
C8 C7 H2 118.9 . . ?
C7 C8 C3 118.6(3) . . ?
C7 C8 C9 120.9(3) . . ?
C3 C8 C9 120.4(3) . . ?
C10 C9 C8 178.7(3) . . ?
C9 C10 C11 178.5(4) . . ?
C12 C11 C16 119.4(3) . . ?
C12 C11 C10 120.3(3) . . ?
C16 C11 C10 120.3(3) . . ?
C13 C12 C11 121.2(3) . . ?
C13 C12 H3 119.4 . . ?
C11 C12 H3 119.4 . . ?
O3 C13 C12 124.9(3) . . ?
O3 C13 C14 115.7(3) . . ?
C12 C13 C14 119.3(3) . . ?
O17 C14 C15 113.5(13) . . ?
C15 C14 O4 120.7(5) . . ?
O17 C14 C13 126.7(14) . . ?
C15 C14 C13 119.6(3) . . ?
O4 C14 C13 119.5(5) . . ?
C14 C15 C16 121.9(3) . . ?
C14 C15 H4 119.1 . . ?
C16 C15 H4 119.1 . . ?
C15 C16 C11 118.6(3) . . ?
C15 C16 C17 120.7(3) . . ?
C11 C16 C17 120.7(3) . . ?
C18 C17 C16 179.4(4) . . ?
C17 C18 C19 178.2(4) . . ?
C24 C19 C20 119.2(3) . . ?
C24 C19 C18 120.2(3) . . ?
C20 C19 C18 120.5(3) . . ?
C21 C20 C19 120.8(3) . . ?
C21 C20 H5 119.6 . . ?
C19 C20 H5 119.6 . . ?
O19 C21 C20 116.4(16) . . ?
O5 C21 C20 125.1(4) . . ?
O19 C21 C22 122.5(17) . . ?
O5 C21 C22 114.5(4) . . ?
C20 C21 C22 120.3(3) . . ?
O6 C22 C23 124.8(3) . . ?
O6 C22 C21 116.2(3) . . ?
C23 C22 C21 119.0(3) . . ?
C22 C23 C24 121.3(3) . . ?
C22 C23 H6 119.3 . . ?
C24 C23 H6 119.3 . . ?
C19 C24 C23 119.3(3) . . ?
C19 C24 C1 121.1(3) . . ?
C23 C24 C1 119.6(3) . . ?
C5 O1 C25 115.5(2) . . ?
O1 C25 C26 111.6(3) . . ?
O1 C25 H7 109.3 . . ?
C26 C25 H7 109.3 . . ?
O1 C25 H8 109.3 . . ?
C26 C25 H8 109.3 . . ?
H7 C25 H8 108.0 . . ?
C25 C26 C27 109.2(3) . . ?
C25 C26 H9 109.8 . . ?
C27 C26 H9 109.8 . . ?
C25 C26 H10 109.8 . . ?
C27 C26 H10 109.8 . . ?
H9 C26 H10 108.3 . . ?
C28 C27 C26 116.3(3) . . ?
C28 C27 H11 108.2 . . ?
C26 C27 H11 108.2 . . ?
C28 C27 H12 108.2 . . ?
C26 C27 H12 108.2 . . ?
H11 C27 H12 107.4 . . ?
C27 C28 C29 112.9(3) . . ?
C27 C28 H13 109.0 . . ?
C29 C28 H13 109.0 . . ?
C27 C28 H14 109.0 . . ?
C29 C28 H14 109.0 . . ?
H13 C28 H14 107.8 . . ?
C30 C29 C28 114.5(4) . . ?
C30 C29 H15 108.6 . . ?
C28 C29 H15 108.6 . . ?
C30 C29 H16 108.6 . . ?
C28 C29 H16 108.6 . . ?
H15 C29 H16 107.6 . . ?
C29 C30 H17 109.5 . . ?
C29 C30 H18 109.5 . . ?
H17 C30 H18 109.5 . . ?
C29 C30 H30C 109.5 . . ?
H17 C30 H30C 109.5 . . ?
H18 C30 H30C 109.5 . . ?
C6 O2 C31 113.5(8) . . ?
O2 C31 C32 109.5(5) . . ?
O2 C31 H19 109.8 . . ?
C32 C31 H19 109.8 . . ?
O2 C31 H20 109.8 . . ?
C32 C31 H20 109.8 . . ?
H19 C31 H20 108.2 . . ?
C31 C32 C33 109.6(5) . . ?
C31 C32 H21 109.7 . . ?
C33 C32 H21 109.7 . . ?
C31 C32 H22 109.7 . . ?
C33 C32 H22 109.7 . . ?
H21 C32 H22 108.2 . . ?
C34 C33 C32 115.1(5) . . ?
C34 C33 H23 108.5 . . ?
C32 C33 H23 108.5 . . ?
C34 C33 H24 108.5 . . ?
C32 C33 H24 108.5 . . ?
H23 C33 H24 107.5 . . ?
C33 C34 C35 113.3(5) . . ?
C33 C34 H25 108.9 . . ?
C35 C34 H25 108.9 . . ?
C33 C34 H26 108.9 . . ?
C35 C34 H26 108.9 . . ?
H25 C34 H26 107.7 . . ?
C36 C35 C34 114.7(6) . . ?
C36 C35 H27 108.6 . . ?
C34 C35 H27 108.6 . . ?
C36 C35 H28 108.6 . . ?
C34 C35 H28 108.6 . . ?
H27 C35 H28 107.6 . . ?
C35 C36 H29 109.5 . . ?
C35 C36 H30 109.5 . . ?
H29 C36 H30 109.5 . . ?
C35 C36 H31 109.5 . . ?
H29 C36 H31 109.5 . . ?
H30 C36 H31 109.5 . . ?
C13 O3 C37 118.0(3) . . ?
O3 C37 C38 108.3(3) . . ?
O3 C37 H32 110.0 . . ?
C38 C37 H32 110.0 . . ?
O3 C37 H33 110.0 . . ?
C38 C37 H33 110.0 . . ?
H32 C37 H33 108.4 . . ?
C37 C38 C39 110.7(3) . . ?
C37 C38 H34 109.5 . . ?
C39 C38 H34 109.5 . . ?
C37 C38 H35 109.5 . . ?
C39 C38 H35 109.5 . . ?
H34 C38 H35 108.1 . . ?
C40 C39 C38 114.2(3) . . ?
C40 C39 H37 108.7 . . ?
C38 C39 H37 108.7 . . ?
C40 C39 H38 108.7 . . ?
C38 C39 H38 108.7 . . ?
H37 C39 H38 107.6 . . ?
C41 C40 C39 113.8(3) . . ?
C41 C40 H39 108.8 . . ?
C39 C40 H39 108.8 . . ?
C41 C40 H40 108.8 . . ?
C39 C40 H40 108.8 . . ?
H39 C40 H40 107.7 . . ?
C42 C41 C40 113.4(3) . . ?
C42 C41 H41 108.9 . . ?
C40 C41 H41 108.9 . . ?
C42 C41 H42 108.9 . . ?
C40 C41 H42 108.9 . . ?
H41 C41 H42 107.7 . . ?
C41 C42 H43 109.5 . . ?
C41 C42 H44 109.5 . . ?
H43 C42 H44 109.5 . . ?
C41 C42 H45 109.5 . . ?
H43 C42 H45 109.5 . . ?
H44 C42 H45 109.5 . . ?
C14 O4 C43 116.3(8) . . ?
O4 C43 C44 108.2(4) . . ?
O4 C43 H46 110.1 . . ?
C44 C43 H46 110.1 . . ?
O4 C43 H47 110.1 . . ?
C44 C43 H47 110.1 . . ?
H46 C43 H47 108.4 . . ?
C43 C44 C45 114.9(5) . . ?
C43 C44 H48 108.5 . . ?
C45 C44 H48 108.5 . . ?
C43 C44 H49 108.5 . . ?
C45 C44 H49 108.5 . . ?
H48 C44 H49 107.5 . . ?
C46 C45 C44 116.7(5) . . ?
C46 C45 H50 108.1 . . ?
C44 C45 H50 108.1 . . ?
C46 C45 H51 108.1 . . ?
C44 C45 H51 108.1 . . ?
H50 C45 H51 107.3 . . ?
C45 C46 C47 116.9(5) . . ?
C45 C46 H52 108.1 . . ?
C47 C46 H52 108.1 . . ?
C45 C46 H53 108.1 . . ?
C47 C46 H53 108.1 . . ?
H52 C46 H53 107.3 . . ?
C46 C47 C48 115.6(6) . . ?
C46 C47 H54 108.4 . . ?
C48 C47 H54 108.4 . . ?
C46 C47 H55 108.4 . . ?
C48 C47 H55 108.4 . . ?
H54 C47 H55 107.4 . . ?
C47 C48 H56 109.5 . . ?
C47 C48 H57 109.5 . . ?
H56 C48 H57 109.5 . . ?
C47 C48 H58 109.5 . . ?
H56 C48 H58 109.5 . . ?
H57 C48 H58 109.5 . . ?
C21 O5 C49 118.7(5) . . ?
O5 C49 C50 107.1(3) . . ?
O5 C49 H59 110.3 . . ?
C50 C49 H59 110.3 . . ?
O5 C49 H60 110.3 . . ?
C50 C49 H60 110.3 . . ?
H59 C49 H60 108.5 . . ?
C49 C50 C51 110.1(4) . . ?
C49 C50 H61 109.6 . . ?
C51 C50 H61 109.6 . . ?
C49 C50 H62 109.6 . . ?
C51 C50 H62 109.6 . . ?
H61 C50 H62 108.2 . . ?
C52 C51 C50 117.8(5) . . ?
C52 C51 H63 107.9 . . ?
C50 C51 H63 107.9 . . ?
C52 C51 H64 107.9 . . ?
C50 C51 H64 107.9 . . ?
H63 C51 H64 107.2 . . ?
C51 C52 C53 116.2(5) . . ?
C51 C52 H65 108.2 . . ?
C53 C52 H65 108.2 . . ?
C51 C52 H66 108.2 . . ?
C53 C52 H66 108.2 . . ?
H65 C52 H66 107.4 . . ?
C54 C53 C52 114.5(6) . . ?
C54 C53 H67 108.6 . . ?
C52 C53 H67 108.6 . . ?
C54 C53 H68 108.6 . . ?
C52 C53 H68 108.6 . . ?
H67 C53 H68 107.6 . . ?
C53 C54 H69 109.5 . . ?
C53 C54 H70 109.5 . . ?
H69 C54 H70 109.5 . . ?
C53 C54 H71 109.5 . . ?
H69 C54 H71 109.5 . . ?
H70 C54 H71 109.5 . . ?
C22 O6 C55 117.6(2) . . ?
O6 C55 C56 107.5(2) . . ?
O6 C55 H72 110.2 . . ?
C56 C55 H72 110.2 . . ?
O6 C55 H73 110.2 . . ?
C56 C55 H73 110.2 . . ?
H72 C55 H73 108.5 . . ?
C55 C56 C57 112.7(3) . . ?
C55 C56 H74 109.1 . . ?
C57 C56 H74 109.1 . . ?
C55 C56 H75 109.1 . . ?
C57 C56 H75 109.1 . . ?
H74 C56 H75 107.8 . . ?
C58 C57 C56 113.3(3) . . ?
C58 C57 H76 108.9 . . ?
C56 C57 H76 108.9 . . ?
C58 C57 H77 108.9 . . ?
C56 C57 H77 108.9 . . ?
H76 C57 H77 107.7 . . ?
C59 C58 C57 114.6(3) . . ?
C59 C58 H78 108.6 . . ?
C57 C58 H78 108.6 . . ?
C59 C58 H79 108.6 . . ?
C57 C58 H79 108.6 . . ?
H78 C58 H79 107.6 . . ?
C58 C59 C60 112.9(3) . . ?
C58 C59 H80 109.0 . . ?
C60 C59 H80 109.0 . . ?
C58 C59 H81 109.0 . . ?
C60 C59 H81 109.0 . . ?
H80 C59 H81 107.8 . . ?
C59 C60 H82 109.5 . . ?
C59 C60 H83 109.5 . . ?
H82 C60 H83 109.5 . . ?
C59 C60 H84 109.5 . . ?
H82 C60 H84 109.5 . . ?
H83 C60 H84 109.5 . . ?
C62 C61 C84 179.1(4) . . ?
C61 C62 C63 179.0(4) . . ?
C68 C63 C64 119.1(3) . . ?
C68 C63 C62 120.4(3) . . ?
C64 C63 C62 120.5(3) . . ?
C65 C64 C63 121.5(3) . . ?
C65 C64 H85 119.2 . . ?
C63 C64 H85 119.2 . . ?
O16 C65 C64 122.7(9) . . ?
C64 C65 O7 125.2(7) . . ?
O16 C65 C66 117.3(9) . . ?
C64 C65 C66 119.7(3) . . ?
O7 C65 C66 114.9(7) . . ?
O15 C66 C67 122.9(10) . . ?
C67 C66 O8 123.7(5) . . ?
O15 C66 C65 117.3(9) . . ?
C67 C66 C65 118.7(4) . . ?
O8 C66 C65 117.5(5) . . ?
C66 C67 C68 122.2(3) . . ?
C66 C67 H86 118.9 . . ?
C68 C67 H86 118.9 . . ?
C63 C68 C67 118.7(3) . . ?
C63 C68 C69 120.8(3) . . ?
C67 C68 C69 120.5(3) . . ?
C70 C69 C68 179.6(4) . . ?
C69 C70 C71 179.1(4) . . ?
C76 C71 C72 119.3(3) . . ?
C76 C71 C70 121.0(3) . . ?
C72 C71 C70 119.7(3) . . ?
C73 C72 C71 120.8(3) . . ?
C73 C72 H87 119.6 . . ?
C71 C72 H87 119.6 . . ?
O9 C73 C72 124.7(3) . . ?
O9 C73 C74 115.8(3) . . ?
C72 C73 C74 119.5(3) . . ?
O10 C74 C75 125.0(5) . . ?
C75 C74 O18 123.7(13) . . ?
O10 C74 C73 114.6(4) . . ?
C75 C74 C73 120.3(3) . . ?
O18 C74 C73 115.4(13) . . ?
C74 C75 C76 120.6(3) . . ?
C74 C75 H88 119.7 . . ?
C76 C75 H88 119.7 . . ?
C71 C76 C75 119.4(3) . . ?
C71 C76 C77 120.4(3) . . ?
C75 C76 C77 120.2(3) . . ?
C78 C77 C76 178.5(4) . . ?
C77 C78 C79 178.6(4) . . ?
C80 C79 C84 118.9(3) . . ?
C80 C79 C78 119.7(3) . . ?
C84 C79 C78 121.4(3) . . ?
C81 C80 C79 121.8(3) . . ?
C81 C80 H89 119.1 . . ?
C79 C80 H89 119.1 . . ?
O11 C81 C80 126.1(5) . . ?
C80 C81 O13 117.6(7) . . ?
O11 C81 C82 114.5(5) . . ?
C80 C81 C82 119.3(4) . . ?
O13 C81 C82 122.7(8) . . ?
O12 C82 C83 125.4(3) . . ?
O12 C82 C81 115.7(3) . . ?
C83 C82 C81 118.9(3) . . ?
C82 C83 C84 122.0(3) . . ?
C82 C83 H90 119.0 . . ?
C84 C83 H90 119.0 . . ?
C83 C84 C79 119.1(3) . . ?
C83 C84 C61 120.1(3) . . ?
C79 C84 C61 120.7(3) . . ?
C65 O7 C85 117.0(10) . . ?
O7 C85 C86 109.7(6) . . ?
O7 C85 H91 109.7 . . ?
C86 C85 H91 109.7 . . ?
O7 C85 H92 109.7 . . ?
C86 C85 H92 109.7 . . ?
H91 C85 H92 108.2 . . ?
C85 C86 C87 107.9(6) . . ?
C85 C86 H93 110.1 . . ?
C87 C86 H93 110.1 . . ?
C85 C86 H94 110.1 . . ?
C87 C86 H94 110.1 . . ?
H93 C86 H94 108.4 . . ?
C88 C87 C86 119.7(7) . . ?
C88 C87 H95 107.4 . . ?
C86 C87 H95 107.4 . . ?
C88 C87 H96 107.4 . . ?
C86 C87 H96 107.4 . . ?
H95 C87 H96 106.9 . . ?
C87 C88 C89 114.8(7) . . ?
C87 C88 H97 108.6 . . ?
C89 C88 H97 108.6 . . ?
C87 C88 H98 108.6 . . ?
C89 C88 H98 108.6 . . ?
H97 C88 H98 107.5 . . ?
C90 C89 C88 113.5(7) . . ?
C90 C89 H99 108.9 . . ?
C88 C89 H99 108.9 . . ?
C90 C89 H100 108.9 . . ?
C88 C89 H100 108.9 . . ?
H99 C89 H100 107.7 . . ?
C89 C90 H101 109.5 . . ?
C89 C90 H102 109.5 . . ?
H101 C90 H102 109.5 . . ?
C89 C90 H103 109.5 . . ?
H101 C90 H103 109.5 . . ?
H102 C90 H103 109.5 . . ?
C66 O8 C91 112.8(7) . . ?
O8 C91 C92 111.0(5) . . ?
O8 C91 H104 109.4 . . ?
C92 C91 H104 109.4 . . ?
O8 C91 H105 109.4 . . ?
C92 C91 H105 109.4 . . ?
H104 C91 H105 108.0 . . ?
C91 C92 C93 109.6(4) . . ?
C91 C92 H106 109.7 . . ?
C93 C92 H106 109.7 . . ?
C91 C92 H107 109.7 . . ?
C93 C92 H107 109.7 . . ?
H106 C92 H107 108.2 . . ?
C94 C93 C92 117.6(5) . . ?
C94 C93 H108 107.9 . . ?
C92 C93 H108 107.9 . . ?
C94 C93 H109 107.9 . . ?
C92 C93 H109 107.9 . . ?
H108 C93 H109 107.2 . . ?
C93 C94 C95 113.3(5) . . ?
C93 C94 H110 108.9 . . ?
C95 C94 H110 108.9 . . ?
C93 C94 H111 108.9 . . ?
C95 C94 H111 108.9 . . ?
H110 C94 H111 107.7 . . ?
C96 C95 C94 116.3(6) . . ?
C96 C95 H112 108.2 . . ?
C94 C95 H112 108.2 . . ?
C96 C95 H113 108.2 . . ?
C94 C95 H113 108.2 . . ?
H112 C95 H113 107.4 . . ?
C95 C96 H114 109.5 . . ?
C95 C96 H115 109.5 . . ?
H114 C96 H115 109.5 . . ?
C95 C96 H116 109.5 . . ?
H114 C96 H116 109.5 . . ?
H115 C96 H116 109.5 . . ?
C73 O9 C97 117.5(2) . . ?
O9 C97 C98 109.2(2) . . ?
O9 C97 H117 109.8 . . ?
C98 C97 H117 109.8 . . ?
O9 C97 H118 109.8 . . ?
C98 C97 H118 109.8 . . ?
H117 C97 H118 108.3 . . ?
C97 C98 C99 110.9(3) . . ?
C97 C98 H119 109.5 . . ?
C99 C98 H119 109.5 . . ?
C97 C98 H120 109.5 . . ?
C99 C98 H120 109.5 . . ?
H119 C98 H120 108.0 . . ?
C100 C99 C98 114.7(3) . . ?
C100 C99 H121 108.6 . . ?
C98 C99 H121 108.6 . . ?
C100 C99 H122 108.6 . . ?
C98 C99 H122 108.6 . . ?
H121 C99 H122 107.6 . . ?
C99 C100 C101 113.6(3) . . ?
C99 C100 H123 108.9 . . ?
C101 C100 H123 108.9 . . ?
C99 C100 H124 108.9 . . ?
C101 C100 H124 108.9 . . ?
H123 C100 H124 107.7 . . ?
C100 C101 C102 113.3(3) . . ?
C100 C101 H125 108.9 . . ?
C102 C101 H125 108.9 . . ?
C100 C101 H126 108.9 . . ?
C102 C101 H126 108.9 . . ?
H125 C101 H126 107.7 . . ?
C101 C102 H127 109.5 . . ?
C101 C102 H128 109.5 . . ?
H127 C102 H128 109.5 . . ?
C101 C102 H129 109.5 . . ?
H127 C102 H129 109.5 . . ?
H128 C102 H129 109.5 . . ?
C74 O10 C103 119.6(7) . . ?
O10 C103 C104 107.3(4) . . ?
O10 C103 H130 110.3 . . ?
C104 C103 H130 110.3 . . ?
O10 C103 H131 110.3 . . ?
C104 C103 H131 110.3 . . ?
H130 C103 H131 108.5 . . ?
C103 C104 C105 113.4(4) . . ?
C103 C104 H132 108.9 . . ?
C105 C104 H132 108.9 . . ?
C103 C104 H133 108.9 . . ?
C105 C104 H133 108.9 . . ?
H132 C104 H133 107.7 . . ?
C106 C105 C104 113.9(4) . . ?
C106 C105 H134 108.8 . . ?
C104 C105 H134 108.8 . . ?
C106 C105 H135 108.8 . . ?
C104 C105 H135 108.8 . . ?
H134 C105 H135 107.7 . . ?
C107 C106 C105 116.3(5) . . ?
C107 C106 H136 108.2 . . ?
C105 C106 H136 108.2 . . ?
C107 C106 H137 108.2 . . ?
C105 C106 H137 108.2 . . ?
H136 C106 H137 107.4 . . ?
C108 C107 C106 114.6(6) . . ?
C108 C107 H138 108.6 . . ?
C106 C107 H138 108.6 . . ?
C108 C107 H139 108.6 . . ?
C106 C107 H139 108.6 . . ?
H138 C107 H139 107.6 . . ?
C107 C108 H140 109.5 . . ?
C107 C108 H141 109.5 . . ?
H140 C108 H141 109.5 . . ?
C107 C108 H142 109.5 . . ?
H140 C108 H142 109.5 . . ?
H141 C108 H142 109.5 . . ?
C81 O11 C109 119.5(8) . . ?
O11 C109 C110 108.3(5) . . ?
O11 C109 H143 110.0 . . ?
C110 C109 H143 110.0 . . ?
O11 C109 H144 110.0 . . ?
C110 C109 H144 110.0 . . ?
H143 C109 H144 108.4 . . ?
C109 C110 C111 112.5(5) . . ?
C109 C110 H145 109.1 . . ?
C111 C110 H145 109.1 . . ?
C109 C110 H146 109.1 . . ?
C111 C110 H146 109.1 . . ?
H145 C110 H146 107.8 . . ?
C112 C111 C110 113.1(6) . . ?
C112 C111 H147 109.0 . . ?
C110 C111 H147 109.0 . . ?
C112 C111 H148 109.0 . . ?
C110 C111 H148 109.0 . . ?
H147 C111 H148 107.8 . . ?
C111 C112 C113 114.5(7) . . ?
C111 C112 H149 108.6 . . ?
C113 C112 H149 108.6 . . ?
C111 C112 H150 108.6 . . ?
C113 C112 H150 108.6 . . ?
H149 C112 H150 107.6 . . ?
C114 C113 C112 113.8(7) . . ?
C114 C113 H151 108.8 . . ?
C112 C113 H151 108.8 . . ?
C114 C113 H152 108.8 . . ?
C112 C113 H152 108.8 . . ?
H151 C113 H152 107.7 . . ?
C113 C114 H153 109.5 . . ?
C113 C114 H154 109.5 . . ?
H153 C114 H154 109.5 . . ?
C113 C114 H155 109.5 . . ?
H153 C114 H155 109.5 . . ?
H154 C114 H155 109.5 . . ?
C82 O12 C115 118.3(3) . . ?
O12 C115 C116 107.1(3) . . ?
O12 C115 H156 110.3 . . ?
C116 C115 H156 110.3 . . ?
O12 C115 H157 110.3 . . ?
C116 C115 H157 110.3 . . ?
H156 C115 H157 108.6 . . ?
C115 C116 C117 112.3(3) . . ?
C115 C116 H158 109.1 . . ?
C117 C116 H158 109.1 . . ?
C115 C116 H159 109.1 . . ?
C117 C116 H159 109.1 . . ?
H158 C116 H159 107.9 . . ?
C118 C117 C116 112.6(3) . . ?
C118 C117 H160 109.1 . . ?
C116 C117 H160 109.1 . . ?
C118 C117 H161 109.1 . . ?
C116 C117 H161 109.1 . . ?
H160 C117 H161 107.8 . . ?
C117 C118 C119 113.8(3) . . ?
C117 C118 H162 108.8 . . ?
C119 C118 H162 108.8 . . ?
C117 C118 H163 108.8 . . ?
C119 C118 H163 108.8 . . ?
H162 C118 H163 107.7 . . ?
C118 C119 C120 112.0(3) . . ?
C118 C119 H164 109.2 . . ?
C120 C119 H164 109.2 . . ?
C118 C119 H165 109.2 . . ?
C120 C119 H165 109.2 . . ?
H164 C119 H165 107.9 . . ?
C119 C120 H166 109.5 . . ?
C119 C120 H167 109.5 . . ?
H166 C120 H167 109.5 . . ?
C119 C120 H168 109.5 . . ?
H166 C120 H168 109.5 . . ?
H167 C120 H168 109.5 . . ?
C81 O13 C121 116.7(12) . . ?
O13 C121 C122 108.7(7) . . ?
O13 C121 H169 109.9 . . ?
C122 C121 H169 109.9 . . ?
O13 C121 H170 109.9 . . ?
C122 C121 H170 109.9 . . ?
H169 C121 H170 108.3 . . ?
C121 C122 C123 112.2(7) . . ?
C121 C122 H171 109.2 . . ?
C123 C122 H171 109.2 . . ?
C121 C122 H172 109.2 . . ?
C123 C122 H172 109.2 . . ?
H171 C122 H172 107.9 . . ?
C124 C123 C122 112.2(7) . . ?
C124 C123 H173 109.2 . . ?
C122 C123 H173 109.2 . . ?
C124 C123 H174 109.2 . . ?
C122 C123 H174 109.2 . . ?
H173 C123 H174 107.9 . . ?
C123 C124 C125 115.8(8) . . ?
C123 C124 H175 108.3 . . ?
C125 C124 H175 108.3 . . ?
C123 C124 H176 108.3 . . ?
C125 C124 H176 108.3 . . ?
H175 C124 H176 107.4 . . ?
C126 C125 C124 114.3(8) . . ?
C126 C125 H177 108.7 . . ?
C124 C125 H177 108.7 . . ?
C126 C125 H178 108.7 . . ?
C124 C125 H178 108.7 . . ?
H177 C125 H178 107.6 . . ?
C125 C126 H179 109.5 . . ?
C125 C126 H180 109.5 . . ?
H179 C126 H180 109.5 . . ?
C125 C126 H181 109.5 . . ?
H179 C126 H181 109.5 . . ?
H180 C126 H181 109.5 . . ?
C6 O14 C127 116.4(16) . . ?
O14 C127 C128 108.8(8) . . ?
O14 C127 H182 109.9 . . ?
C128 C127 H182 109.9 . . ?
O14 C127 H183 109.9 . . ?
C128 C127 H183 109.9 . . ?
H182 C127 H183 108.3 . . ?
C127 C128 C129 110.7(8) . . ?
C127 C128 H184 109.5 . . ?
C129 C128 H184 109.5 . . ?
C127 C128 H185 109.5 . . ?
C129 C128 H185 109.5 . . ?
H184 C128 H185 108.1 . . ?
C130 C129 C128 114.3(8) . . ?
C130 C129 H186 108.7 . . ?
C128 C129 H186 108.7 . . ?
C130 C129 H187 108.7 . . ?
C128 C129 H187 108.7 . . ?
H186 C129 H187 107.6 . . ?
C129 C130 C131 114.2(8) . . ?
C129 C130 H188 108.7 . . ?
C131 C130 H188 108.7 . . ?
C129 C130 H189 108.7 . . ?
C131 C130 H189 108.7 . . ?
H188 C130 H189 107.6 . . ?
C132 C131 C130 114.0(8) . . ?
C132 C131 H190 108.8 . . ?
C130 C131 H190 108.8 . . ?
C132 C131 H191 108.8 . . ?
C130 C131 H191 108.8 . . ?
H190 C131 H191 107.7 . . ?
C131 C132 H192 109.5 . . ?
C131 C132 H193 109.5 . . ?
H192 C132 H193 109.5 . . ?
C131 C132 H194 109.5 . . ?
H192 C132 H194 109.5 . . ?
H193 C132 H194 109.5 . . ?
C66 O15 C133 117.6(13) . . ?
O15 C133 C134 109.7(8) . . ?
O15 C133 H195 109.7 . . ?
C134 C133 H195 109.7 . . ?
O15 C133 H196 109.7 . . ?
C134 C133 H196 109.7 . . ?
H195 C133 H196 108.2 . . ?
C133 C134 C135 108.7(8) . . ?
C133 C134 H197 109.9 . . ?
C135 C134 H197 109.9 . . ?
C133 C134 H198 109.9 . . ?
C135 C134 H198 109.9 . . ?
H197 C134 H198 108.3 . . ?
C136 C135 C134 115.8(8) . . ?
C136 C135 H199 108.3 . . ?
C134 C135 H199 108.3 . . ?
C136 C135 H200 108.3 . . ?
C134 C135 H200 108.3 . . ?
H199 C135 H200 107.4 . . ?
C135 C136 C137 115.1(8) . . ?
C135 C136 H201 108.5 . . ?
C137 C136 H201 108.5 . . ?
C135 C136 H202 108.5 . . ?
C137 C136 H202 108.5 . . ?
H201 C136 H202 107.5 . . ?
C138 C137 C136 114.1(8) . . ?
C138 C137 H203 108.7 . . ?
C136 C137 H203 108.7 . . ?
C138 C137 H204 108.7 . . ?
C136 C137 H204 108.7 . . ?
H203 C137 H204 107.6 . . ?
C137 C138 H205 109.5 . . ?
C137 C138 H206 109.5 . . ?
H205 C138 H206 109.5 . . ?
C137 C138 H207 109.5 . . ?
H205 C138 H207 109.5 . . ?
H206 C138 H207 109.5 . . ?
C65 O16 C139 112.7(12) . . ?
O16 C139 C140 109.6(7) . . ?
O16 C139 H208 109.8 . . ?
C140 C139 H208 109.8 . . ?
O16 C139 H209 109.8 . . ?
C140 C139 H209 109.8 . . ?
H208 C139 H209 108.2 . . ?
C139 C140 C141 107.5(7) . . ?
C139 C140 H210 110.2 . . ?
C141 C140 H210 110.2 . . ?
C139 C140 H211 110.2 . . ?
C141 C140 H211 110.2 . . ?
H210 C140 H211 108.5 . . ?
C142 C141 C140 117.0(8) . . ?
C142 C141 H212 108.1 . . ?
C140 C141 H212 108.1 . . ?
C142 C141 H213 108.1 . . ?
C140 C141 H213 108.1 . . ?
H212 C141 H213 107.3 . . ?
C141 C142 C143 113.9(8) . . ?
C141 C142 H214 108.8 . . ?
C143 C142 H214 108.8 . . ?
C141 C142 H215 108.8 . . ?
C143 C142 H215 108.8 . . ?
H214 C142 H215 107.7 . . ?
C144 C143 C142 112.6(8) . . ?
C144 C143 H216 109.1 . . ?
C142 C143 H216 109.1 . . ?
C144 C143 H217 109.1 . . ?
C142 C143 H217 109.1 . . ?
H216 C143 H217 107.8 . . ?
C143 C144 H218 109.5 . . ?
C143 C144 H219 109.5 . . ?
H218 C144 H219 109.5 . . ?
C143 C144 H220 109.5 . . ?
H218 C144 H220 109.5 . . ?
H219 C144 H220 109.5 . . ?
C14 O17 C145 119(2) . . ?
O17 C145 C146 107.5(8) . . ?
O17 C145 H221 110.2 . . ?
C146 C145 H221 110.2 . . ?
O17 C145 H222 110.2 . . ?
C146 C145 H222 110.2 . . ?
H221 C145 H222 108.5 . . ?
C145 C146 C147 111.1(8) . . ?
C145 C146 H223 109.4 . . ?
C147 C146 H223 109.4 . . ?
C145 C146 H224 109.4 . . ?
C147 C146 H224 109.4 . . ?
H223 C146 H224 108.0 . . ?
C148 C147 C146 115.3(8) . . ?
C148 C147 H225 108.5 . . ?
C146 C147 H225 108.5 . . ?
C148 C147 H226 108.4 . . ?
C146 C147 H226 108.4 . . ?
H225 C147 H226 107.5 . . ?
C147 C148 C149 115.2(8) . . ?
C147 C148 H227 108.5 . . ?
C149 C148 H227 108.5 . . ?
C147 C148 H228 108.5 . . ?
C149 C148 H228 108.5 . . ?
H227 C148 H228 107.5 . . ?
C150 C149 C148 116.1(8) . . ?
C150 C149 H229 108.3 . . ?
C148 C149 H229 108.3 . . ?
C150 C149 H230 108.3 . . ?
C148 C149 H230 108.3 . . ?
H229 C149 H230 107.4 . . ?
C149 C150 H231 109.5 . . ?
C149 C150 H232 109.5 . . ?
H231 C150 H232 109.5 . . ?
C149 C150 H233 109.5 . . ?
H231 C150 H233 109.5 . . ?
H232 C150 H233 109.5 . . ?
C74 O18 C151 115(2) . . ?
O18 C151 C152 108.1(8) . . ?
O18 C151 H234 110.1 . . ?
C152 C151 H234 110.1 . . ?
O18 C151 H235 110.1 . . ?
C152 C151 H235 110.1 . . ?
H234 C151 H235 108.4 . . ?
C151 C152 C153 111.0(8) . . ?
C151 C152 H236 109.4 . . ?
C153 C152 H236 109.4 . . ?
C151 C152 H237 109.4 . . ?
C153 C152 H237 109.4 . . ?
H236 C152 H237 108.0 . . ?
C154 C153 C152 115.7(9) . . ?
C154 C153 H238 108.4 . . ?
C152 C153 H238 108.4 . . ?
C154 C153 H239 108.4 . . ?
C152 C153 H239 108.4 . . ?
H238 C153 H239 107.4 . . ?
C153 C154 C155 115.3(9) . . ?
C153 C154 H240 108.5 . . ?
C155 C154 H240 108.5 . . ?
C153 C154 H241 108.5 . . ?
C155 C154 H241 108.5 . . ?
H240 C154 H241 107.5 . . ?
C156 C155 C154 113.6(9) . . ?
C156 C155 H242 108.8 . . ?
C154 C155 H242 108.8 . . ?
C156 C155 H243 108.9 . . ?
C154 C155 H243 108.8 . . ?
H242 C155 H243 107.7 . . ?
C155 C156 H244 109.5 . . ?
C155 C156 H245 109.5 . . ?
H244 C156 H245 109.5 . . ?
C155 C156 H246 109.5 . . ?
H244 C156 H246 109.5 . . ?
H245 C156 H246 109.5 . . ?
C21 O19 C157 117.7(19) . . ?
O19 C157 C158 107.7(8) . . ?
O19 C157 H247 110.2 . . ?
C158 C157 H247 110.2 . . ?
O19 C157 H248 110.2 . . ?
C158 C157 H248 110.2 . . ?
H247 C157 H248 108.5 . . ?
C157 C158 C159 110.3(9) . . ?
C157 C158 H249 109.6 . . ?
C159 C158 H249 109.6 . . ?
C157 C158 H250 109.6 . . ?
C159 C158 H250 109.6 . . ?
H249 C158 H250 108.1 . . ?
C160 C159 C158 114.5(9) . . ?
C160 C159 H251 108.6 . . ?
C158 C159 H251 108.6 . . ?
C160 C159 H252 108.6 . . ?
C158 C159 H252 108.6 . . ?
H251 C159 H252 107.6 . . ?
C159 C160 C161 114.3(9) . . ?
C159 C160 H253 108.7 . . ?
C161 C160 H253 108.7 . . ?
C159 C160 H254 108.7 . . ?
C161 C160 H254 108.7 . . ?
H253 C160 H254 107.6 . . ?
C162 C161 C160 113.7(9) . . ?
C162 C161 H255 108.8 . . ?
C160 C161 H255 108.8 . . ?
C162 C161 H256 108.8 . . ?
C160 C161 H256 108.8 . . ?
H255 C161 H256 107.7 . . ?
C161 C162 H257 109.5 . . ?
C161 C162 H258 109.5 . . ?
H257 C162 H258 109.5 . . ?
C161 C162 H259 109.5 . . ?
H257 C162 H259 109.5 . . ?
H258 C162 H259 109.5 . . ?

loop_
_geom_bond_atom_site_label_1
_geom_bond_atom_site_label_2
_geom_bond_distance
_geom_bond_site_symmetry_2
_geom_bond_publ_flag
C1 C2 1.190(4) . ?
C1 C24 1.437(4) . ?
C2 C3 1.437(4) . ?
C3 C4 1.393(4) . ?
C3 C8 1.402(4) . ?
C4 C5 1.379(4) . ?
C4 H1 0.9300 . ?
C5 O1 1.365(4) . ?
C5 C6 1.421(4) . ?
C6 O14 1.370(17) . ?
C6 C7 1.375(4) . ?
C6 O2 1.383(9) . ?
C7 C8 1.397(4) . ?
C7 H2 0.9300 . ?
C8 C9 1.436(5) . ?
C9 C10 1.204(5) . ?
C10 C11 1.435(5) . ?
C11 C12 1.401(4) . ?
C11 C16 1.409(4) . ?
C12 C13 1.381(4) . ?
C12 H3 0.9300 . ?
C13 O3 1.365(3) . ?
C13 C14 1.407(4) . ?
C14 O17 1.362(18) . ?
C14 C15 1.378(4) . ?
C14 O4 1.380(8) . ?
C15 C16 1.394(4) . ?
C15 H4 0.9300 . ?
C16 C17 1.436(4) . ?
C17 C18 1.199(4) . ?
C18 C19 1.431(4) . ?
C19 C24 1.396(4) . ?
C19 C20 1.401(4) . ?
C20 C21 1.380(4) . ?
C20 H5 0.9300 . ?
C21 O19 1.35(2) . ?
C21 O5 1.366(5) . ?
C21 C22 1.404(4) . ?
C22 O6 1.355(3) . ?
C22 C23 1.375(4) . ?
C23 C24 1.409(4) . ?
C23 H6 0.9300 . ?
O1 C25 1.430(3) . ?
C25 C26 1.495(4) . ?
C25 H7 0.9700 . ?
C25 H8 0.9700 . ?
C26 C27 1.532(4) . ?
C26 H9 0.9700 . ?
C26 H10 0.9700 . ?
C27 C28 1.490(4) . ?
C27 H11 0.9700 . ?
C27 H12 0.9700 . ?
C28 C29 1.529(4) . ?
C28 H13 0.9700 . ?
C28 H14 0.9700 . ?
C29 C30 1.482(5) . ?
C29 H15 0.9700 . ?
C29 H16 0.9700 . ?
C30 H17 0.9600 . ?
C30 H18 0.9600 . ?
C30 H30C 0.9600 . ?
O2 C31 1.439(6) . ?
C31 C32 1.507(6) . ?
C31 H19 0.9700 . ?
C31 H20 0.9700 . ?
C32 C33 1.528(6) . ?
C32 H21 0.9700 . ?
C32 H22 0.9700 . ?
C33 C34 1.506(6) . ?
C33 H23 0.9700 . ?
C33 H24 0.9700 . ?
C34 C35 1.517(6) . ?
C34 H25 0.9700 . ?
C34 H26 0.9700 . ?
C35 C36 1.490(7) . ?
C35 H27 0.9700 . ?
C35 H28 0.9700 . ?
C36 H29 0.9600 . ?
C36 H30 0.9600 . ?
C36 H31 0.9600 . ?
O3 C37 1.435(3) . ?
C37 C38 1.509(4) . ?
C37 H32 0.9700 . ?
C37 H33 0.9700 . ?
C38 C39 1.518(4) . ?
C38 H34 0.9700 . ?
C38 H35 0.9700 . ?
C39 C40 1.513(4) . ?
C39 H37 0.9700 . ?
C39 H38 0.9700 . ?
C40 C41 1.512(4) . ?
C40 H39 0.9700 . ?
C40 H40 0.9700 . ?
C41 C42 1.512(4) . ?
C41 H41 0.9700 . ?
C41 H42 0.9700 . ?
C42 H43 0.9600 . ?
C42 H44 0.9600 . ?
C42 H45 0.9600 . ?
O4 C43 1.451(5) . ?
C43 C44 1.491(6) . ?
C43 H46 0.9700 . ?
C43 H47 0.9700 . ?
C44 C45 1.503(6) . ?
C44 H48 0.9700 . ?
C44 H49 0.9700 . ?
C45 C46 1.492(6) . ?
C45 H50 0.9700 . ?
C45 H51 0.9700 . ?
C46 C47 1.494(6) . ?
C46 H52 0.9700 . ?
C46 H53 0.9700 . ?
C47 C48 1.510(6) . ?
C47 H54 0.9700 . ?
C47 H55 0.9700 . ?
C48 H56 0.9600 . ?
C48 H57 0.9600 . ?
C48 H58 0.9600 . ?
O5 C49 1.431(6) . ?
C49 C50 1.521(5) . ?
C49 H59 0.9700 . ?
C49 H60 0.9700 . ?
C50 C51 1.527(6) . ?
C50 H61 0.9700 . ?
C50 H62 0.9700 . ?
C51 C52 1.465(5) . ?
C51 H63 0.9700 . ?
C51 H64 0.9700 . ?
C52 C53 1.523(7) . ?
C52 H65 0.9700 . ?
C52 H66 0.9700 . ?
C53 C54 1.483(6) . ?
C53 H67 0.9700 . ?
C53 H68 0.9700 . ?
C54 H69 0.9600 . ?
C54 H70 0.9600 . ?
C54 H71 0.9600 . ?
O6 C55 1.434(3) . ?
C55 C56 1.502(3) . ?
C55 H72 0.9700 . ?
C55 H73 0.9700 . ?
C56 C57 1.513(4) . ?
C56 H74 0.9700 . ?
C56 H75 0.9700 . ?
C57 C58 1.512(3) . ?
C57 H76 0.9700 . ?
C57 H77 0.9700 . ?
C58 C59 1.508(4) . ?
C58 H78 0.9700 . ?
C58 H79 0.9700 . ?
C59 C60 1.519(4) . ?
C59 H80 0.9700 . ?
C59 H81 0.9700 . ?
C60 H82 0.9600 . ?
C60 H83 0.9600 . ?
C60 H84 0.9600 . ?
C61 C62 1.192(5) . ?
C61 C84 1.428(5) . ?
C62 C63 1.435(5) . ?
C63 C68 1.398(4) . ?
C63 C64 1.401(4) . ?
C64 C65 1.376(4) . ?
C64 H85 0.9300 . ?
C65 O16 1.360(14) . ?
C65 O7 1.395(12) . ?
C65 C66 1.406(4) . ?
C66 O15 1.371(15) . ?
C66 C67 1.382(4) . ?
C66 O8 1.395(8) . ?
C67 C68 1.398(4) . ?
C67 H86 0.9300 . ?
C68 C69 1.436(5) . ?
C69 C70 1.194(4) . ?
C70 C71 1.439(4) . ?
C71 C76 1.396(4) . ?
C71 C72 1.408(4) . ?
C72 C73 1.380(4) . ?
C72 H87 0.9300 . ?
C73 O9 1.370(3) . ?
C73 C74 1.401(4) . ?
C74 O10 1.371(6) . ?
C74 C75 1.373(4) . ?
C74 O18 1.383(18) . ?
C75 C76 1.408(4) . ?
C75 H88 0.9300 . ?
C76 C77 1.442(4) . ?
C77 C78 1.198(4) . ?
C78 C79 1.431(4) . ?
C79 C80 1.396(5) . ?
C79 C84 1.401(4) . ?
C80 C81 1.382(4) . ?
C80 H89 0.9300 . ?
C81 O11 1.347(9) . ?
C81 O13 1.389(14) . ?
C81 C82 1.412(5) . ?
C82 O12 1.354(4) . ?
C82 C83 1.380(5) . ?
C83 C84 1.397(4) . ?
C83 H90 0.9300 . ?
O7 C85 1.433(6) . ?
C85 C86 1.512(7) . ?
C85 H91 0.9700 . ?
C85 H92 0.9700 . ?
C86 C87 1.545(7) . ?
C86 H93 0.9700 . ?
C86 H94 0.9700 . ?
C87 C88 1.415(7) . ?
C87 H95 0.9700 . ?
C87 H96 0.9700 . ?
C88 C89 1.535(7) . ?
C88 H97 0.9700 . ?
C88 H98 0.9700 . ?
C89 C90 1.450(8) . ?
C89 H99 0.9700 . ?
C89 H100 0.9700 . ?
C90 H101 0.9600 . ?
C90 H102 0.9600 . ?
C90 H103 0.9600 . ?
O8 C91 1.432(6) . ?
C91 C92 1.511(5) . ?
C91 H104 0.9700 . ?
C91 H105 0.9700 . ?
C92 C93 1.517(5) . ?
C92 H106 0.9700 . ?
C92 H107 0.9700 . ?
C93 C94 1.476(6) . ?
C93 H108 0.9700 . ?
C93 H109 0.9700 . ?
C94 C95 1.531(6) . ?
C94 H110 0.9700 . ?
C94 H111 0.9700 . ?
C95 C96 1.466(6) . ?
C95 H112 0.9700 . ?
C95 H113 0.9700 . ?
C96 H114 0.9600 . ?
C96 H115 0.9600 . ?
C96 H116 0.9600 . ?
O9 C97 1.433(3) . ?
C97 C98 1.503(3) . ?
C97 H117 0.9700 . ?
C97 H118 0.9700 . ?
C98 C99 1.518(4) . ?
C98 H119 0.9700 . ?
C98 H120 0.9700 . ?
C99 C100 1.512(3) . ?
C99 H121 0.9700 . ?
C99 H122 0.9700 . ?
C100 C101 1.513(4) . ?
C100 H123 0.9700 . ?
C100 H124 0.9700 . ?
C101 C102 1.518(4) . ?
C101 H125 0.9700 . ?
C101 H126 0.9700 . ?
C102 H127 0.9600 . ?
C102 H128 0.9600 . ?
C102 H129 0.9600 . ?
O10 C103 1.442(6) . ?
C103 C104 1.506(5) . ?
C103 H130 0.9700 . ?
C103 H131 0.9700 . ?
C104 C105 1.523(5) . ?
C104 H132 0.9700 . ?
C104 H133 0.9700 . ?
C105 C106 1.507(5) . ?
C105 H134 0.9700 . ?
C105 H135 0.9700 . ?
C106 C107 1.507(6) . ?
C106 H136 0.9700 . ?
C106 H137 0.9700 . ?
C107 C108 1.489(6) . ?
C107 H138 0.9700 . ?
C107 H139 0.9700 . ?
C108 H140 0.9600 . ?
C108 H141 0.9600 . ?
C108 H142 0.9600 . ?
O11 C109 1.434(7) . ?
C109 C110 1.498(6) . ?
C109 H143 0.9700 . ?
C109 H144 0.9700 . ?
C110 C111 1.522(7) . ?
C110 H145 0.9700 . ?
C110 H146 0.9700 . ?
C111 C112 1.506(7) . ?
C111 H147 0.9700 . ?
C111 H148 0.9700 . ?
C112 C113 1.512(8) . ?
C112 H149 0.9700 . ?
C112 H150 0.9700 . ?
C113 C114 1.497(8) . ?
C113 H151 0.9700 . ?
C113 H152 0.9700 . ?
C114 H153 0.9600 . ?
C114 H154 0.9600 . ?
C114 H155 0.9600 . ?
O12 C115 1.437(3) . ?
C115 C116 1.500(4) . ?
C115 H156 0.9700 . ?
C115 H157 0.9700 . ?
C116 C117 1.522(4) . ?
C116 H158 0.9700 . ?
C116 H159 0.9700 . ?
C117 C118 1.513(4) . ?
C117 H160 0.9700 . ?
C117 H161 0.9700 . ?
C118 C119 1.514(4) . ?
C118 H162 0.9700 . ?
C118 H163 0.9700 . ?
C119 C120 1.519(4) . ?
C119 H164 0.9700 . ?
C119 H165 0.9700 . ?
C120 H166 0.9600 . ?
C120 H167 0.9600 . ?
C120 H168 0.9600 . ?
O13 C121 1.437(8) . ?
C121 C122 1.492(7) . ?
C121 H169 0.9700 . ?
C121 H170 0.9700 . ?
C122 C123 1.534(8) . ?
C122 H171 0.9700 . ?
C122 H172 0.9700 . ?
C123 C124 1.505(8) . ?
C123 H173 0.9700 . ?
C123 H174 0.9700 . ?
C124 C125 1.506(8) . ?
C124 H175 0.9700 . ?
C124 H176 0.9700 . ?
C125 C126 1.483(8) . ?
C125 H177 0.9700 . ?
C125 H178 0.9700 . ?
C126 H179 0.9600 . ?
C126 H180 0.9600 . ?
C126 H181 0.9600 . ?
O14 C127 1.441(8) . ?
C127 C128 1.502(8) . ?
C127 H182 0.9700 . ?
C127 H183 0.9700 . ?
C128 C129 1.530(8) . ?
C128 H184 0.9700 . ?
C128 H185 0.9700 . ?
C129 C130 1.498(8) . ?
C129 H186 0.9700 . ?
C129 H187 0.9700 . ?
C130 C131 1.518(8) . ?
C130 H188 0.9700 . ?
C130 H189 0.9700 . ?
C131 C132 1.484(8) . ?
C131 H190 0.9700 . ?
C131 H191 0.9700 . ?
C132 H192 0.9600 . ?
C132 H193 0.9600 . ?
C132 H194 0.9600 . ?
O15 C133 1.430(8) . ?
C133 C134 1.512(8) . ?
C133 H195 0.9700 . ?
C133 H196 0.9700 . ?
C134 C135 1.539(8) . ?
C134 H197 0.9700 . ?
C134 H198 0.9700 . ?
C135 C136 1.474(8) . ?
C135 H199 0.9700 . ?
C135 H200 0.9700 . ?
C136 C137 1.524(8) . ?
C136 H201 0.9700 . ?
C136 H202 0.9700 . ?
C137 C138 1.480(8) . ?
C137 H203 0.9700 . ?
C137 H204 0.9700 . ?
C138 H205 0.9600 . ?
C138 H206 0.9600 . ?
C138 H207 0.9600 . ?
O16 C139 1.431(8) . ?
C139 C140 1.507(7) . ?
C139 H208 0.9700 . ?
C139 H209 0.9700 . ?
C140 C141 1.555(7) . ?
C140 H210 0.9700 . ?
C140 H211 0.9700 . ?
C141 C142 1.428(8) . ?
C141 H212 0.9700 . ?
C141 H213 0.9700 . ?
C142 C143 1.535(8) . ?
C142 H214 0.9700 . ?
C142 H215 0.9700 . ?
C143 C144 1.467(8) . ?
C143 H216 0.9700 . ?
C143 H217 0.9700 . ?
C144 H218 0.9600 . ?
C144 H219 0.9600 . ?
C144 H220 0.9600 . ?
O17 C145 1.444(8) . ?
C145 C146 1.510(8) . ?
C145 H221 0.9700 . ?
C145 H222 0.9700 . ?
C146 C147 1.519(8) . ?
C146 H223 0.9700 . ?
C146 H224 0.9700 . ?
C147 C148 1.497(8) . ?
C147 H225 0.9700 . ?
C147 H226 0.9700 . ?
C148 C149 1.504(8) . ?
C148 H227 0.9700 . ?
C148 H228 0.9700 . ?
C149 C150 1.485(8) . ?
C149 H229 0.9700 . ?
C149 H230 0.9700 . ?
C150 H231 0.9600 . ?
C150 H232 0.9600 . ?
C150 H233 0.9600 . ?
O18 C151 1.439(9) . ?
C151 C152 1.508(8) . ?
C151 H234 0.9700 . ?
C151 H235 0.9700 . ?
C152 C153 1.525(8) . ?
C152 H236 0.9700 . ?
C152 H237 0.9700 . ?
C153 C154 1.487(9) . ?
C153 H238 0.9700 . ?
C153 H239 0.9700 . ?
C154 C155 1.517(8) . ?
C154 H240 0.9700 . ?
C154 H241 0.9700 . ?
C155 C156 1.499(9) . ?
C155 H242 0.9700 . ?
C155 H243 0.9700 . ?
C156 H244 0.9600 . ?
C156 H245 0.9600 . ?
C156 H246 0.9600 . ?
O19 C157 1.437(9) . ?
C157 C158 1.513(9) . ?
C157 H247 0.9700 . ?
C157 H248 0.9700 . ?
C158 C159 1.529(9) . ?
C158 H249 0.9700 . ?
C158 H250 0.9700 . ?
C159 C160 1.489(9) . ?
C159 H251 0.9700 . ?
C159 H252 0.9700 . ?
C160 C161 1.519(9) . ?
C160 H253 0.9700 . ?
C160 H254 0.9700 . ?
C161 C162 1.489(9) . ?
C161 H255 0.9700 . ?
C161 H256 0.9700 . ?
C162 H257 0.9600 . ?
C162 H258 0.9600 . ?
C162 H259 0.9600 . ?
